data_4128563
loop_
_publ_author_name
'Zuccarello, Giuseppe'
'Mayans, Joan G.'
'Escofet, Imma'
'Scharnagel, Dagmar'
'Kirillova, Mariia S.'
'P\'erez-Jimeno, Alba H'
'Calleja, Pilar'
'Boothe, Jordan R.'
'Echavarren, Antonio M.'

_publ_section_title
;
 Enantioselective Folding of Enynes by Gold(I) Catalysts with a Remote
 <i>C</i><sub>2</sub>-Chiral Element.
;
_journal_issue 30
_journal_name_full 'Journal of the American Chemical Society'
_journal_page_first 11858
_journal_page_last 11863
_journal_paper_doi 10.1021/jacs.9b06326
_journal_volume 141
_journal_year 2019
_chemical_absolute_configuration ad
_chemical_formula_sum 'C114.5 H94 Au2 B Cl F48 N2 P2'
_chemical_formula_weight 2912.04
_space_group_IT_number 4
_space_group_name_Hall 'P 2yb'
_space_group_name_H-M_alt 'P 1 21 1'
_symmetry_cell_setting monoclinic
_symmetry_space_group_name_H-M 'P 1 21 1'
_atom_sites_solution_hydrogens geom
_audit_creation_method SHELXL-2018/3
_cell_angle_alpha 90
_cell_angle_beta 103.7673(13)
_cell_angle_gamma 90
_cell_formula_units_Z 2
_cell_length_a 13.4203(6)
_cell_length_b 18.5340(7)
_cell_length_c 24.6963(10)
_cell_measurement_reflns_used 9789
_cell_measurement_temperature 100(2)
_cell_measurement_theta_max 26.61
_cell_measurement_theta_min 2.30
_cell_volume 5966.3(4)
_computing_cell_refinement 'Bruker APEX2 v2014.9-0'
_computing_data_collection 'Bruker APEX2 v2014.9-0'
_computing_data_reduction 'Bruker SAINT V7.60A'
_computing_molecular_graphics 'SHELXL-2018 (Sheldrick, 2018)'
_computing_publication_material 'SHELXL-2018 (Sheldrick, 2018)'
_computing_structure_refinement 'SHELXL-2018 (Sheldrick, 2018)'
_computing_structure_solution 'SHELXT 2018/2 (Sheldrick, 2015)'
_diffrn_ambient_temperature 100(2)
_diffrn_detector_area_resol_mean 512
_diffrn_detector_type '4K CCD area detector APEX II'
_diffrn_measured_fraction_theta_full 0.997
_diffrn_measured_fraction_theta_max 0.993
_diffrn_measurement_device_type 'APEX DUO Kappa 4-axis goniometer'
_diffrn_measurement_method
;
 Fullsphere data collection, phi and omega scans
;
_diffrn_measurement_specimen_support 'magnetic support with MicroMount'
_diffrn_radiation_monochromator 'Quazar MX Multilayer Optics'
_diffrn_radiation_type MoK\a
_diffrn_radiation_wavelength 0.71073
_diffrn_reflns_av_R_equivalents 0.0339
_diffrn_reflns_av_unetI/netI 0.0562
_diffrn_reflns_Laue_measured_fraction_full 0.997
_diffrn_reflns_Laue_measured_fraction_max 0.993
_diffrn_reflns_limit_h_max 17
_diffrn_reflns_limit_h_min -17
_diffrn_reflns_limit_k_max 20
_diffrn_reflns_limit_k_min -23
_diffrn_reflns_limit_l_max 21
_diffrn_reflns_limit_l_min -32
_diffrn_reflns_number 58456
_diffrn_reflns_point_group_measured_fraction_full 0.953
_diffrn_reflns_point_group_measured_fraction_max 0.926
_diffrn_reflns_theta_full 25.242
_diffrn_reflns_theta_max 27.537
_diffrn_reflns_theta_min 1.910
_diffrn_source 'Microfocus source E025 IuS'
_diffrn_source_current 0.6
_diffrn_source_power 50
_diffrn_source_size '0.2 mm x 0.2 mm fine focus'
_diffrn_source_type 'Bruker APEX DUO'
_exptl_absorpt_coefficient_mu 2.628
_exptl_absorpt_correction_T_max 0.949
_exptl_absorpt_correction_T_min 0.74
_exptl_absorpt_correction_type multi-scan
_exptl_absorpt_process_details
; 
 SADABS Version 2008/1 Bruker-Nonius
 Blessing, Acta Cryst. (1995) A51 33-38
;
_exptl_crystal_colour colourless
_exptl_crystal_density_diffrn 1.621
_exptl_crystal_description plate
_exptl_crystal_F_000 2874
_exptl_crystal_size_max 0.20
_exptl_crystal_size_mid 0.10
_exptl_crystal_size_min 0.02
_refine_diff_density_max 1.217
_refine_diff_density_min -0.893
_refine_diff_density_rms 0.100
_refine_ls_abs_structure_details
;
 Flack x determined using 8934 quotients [(I+)-(I-)]/[(I+)+(I-)]
 (Parsons, Flack and Wagner, Acta Cryst. B69 (2013) 249-259).
;
_refine_ls_abs_structure_Flack -0.0186(19)
_refine_ls_extinction_method none
_refine_ls_goodness_of_fit_ref 1.008
_refine_ls_hydrogen_treatment constr
_refine_ls_matrix_type full
_refine_ls_number_parameters 1680
_refine_ls_number_reflns 25493
_refine_ls_number_restraints 213
_refine_ls_restrained_S_all 1.029
_refine_ls_R_factor_all 0.0482
_refine_ls_R_factor_gt 0.0357
_refine_ls_shift/su_max 0.001
_refine_ls_shift/su_mean 0.000
_refine_ls_structure_factor_coef Fsqd
_refine_ls_weighting_details 'w=1/[\s^2^(Fo^2^)+(0.0388P)^2^+3.2442P] where P=(Fo^2^+2Fc^2^)/3'
_refine_ls_weighting_scheme calc
_refine_ls_wR_factor_gt 0.0734
_refine_ls_wR_factor_ref 0.0784
_reflns_Friedel_coverage 0.809
_reflns_Friedel_fraction_full 0.906
_reflns_Friedel_fraction_max 0.855
_reflns_number_gt 22405
_reflns_number_total 25493
_reflns_threshold_expression 'I > 2\s(I)'
_cod_data_source_file ja9b06326_si_003.cif
_cod_data_source_block mo_IEGZtemp-B-d_0m
_cod_depositor_comments
;
The following automatic conversions were performed:

data item '_exptl_absorpt_correction_type' value 'Multi-scan' was
changed to 'multi-scan' in accordance with the
/home/data/users/saulius/crontab/automatic-downloads/current/ACS/lib/dictionaries/cif_core.dic
dictionary named 'cif_core.dic' version 2.4.2 last updated on
2011-04-26.

data item '_symmetry_cell_setting' value 'Monoclinic' was changed to
'monoclinic' in accordance with the
/home/data/users/saulius/crontab/automatic-downloads/current/ACS/lib/dictionaries/cif_core.dic
dictionary named 'cif_core.dic' version 2.4.2 last updated on
2011-04-26.

Automatic conversion script
Id: cif_fix_values 6909 2019-04-08 15:41:33Z antanas 
;
_cod_original_sg_symbol_H-M P2(1)
_cod_original_formula_sum 'C114.50 H94 Au2 B Cl F48 N2 P2'
_cod_database_code 4128563
_shelx_shelxl_version_number 2018/3
_shelx_space_group_comment
;
The symmetry employed for this shelxl refinement is uniquely defined
by the following loop, which should always be used as a source of
symmetry information in preference to the above space-group names.
They are only intended as comments.
;
_shelx_estimated_absorpt_t_min 0.622
_shelx_estimated_absorpt_t_max 0.949

loop_
_space_group_symop_operation_xyz
'x, y, z'
'-x, y+1/2, -z'

loop_
_atom_site_label
_atom_site_type_symbol
_atom_site_fract_x
_atom_site_fract_y
_atom_site_fract_z
_atom_site_U_iso_or_equiv
_atom_site_adp_type
_atom_site_occupancy
_atom_site_site_symmetry_order
_atom_site_calc_flag
_atom_site_refinement_flags_posn
_atom_site_refinement_flags_adp
_atom_site_refinement_flags_occupancy
_atom_site_disorder_assembly
_atom_site_disorder_group
Au1 Au 0.39663(2) 0.70257(2) 0.20164(2) 0.01768(6) Uani 1 1 d . . . . .
Au2 Au 0.58818(2) 0.81629(2) 0.26390(2) 0.01937(6) Uani 1 1 d . . . . .
Cl1 Cl 0.53174(12) 0.70091(11) 0.28286(6) 0.0219(3) Uani 1 1 d . . . . .
P1 P 0.28508(12) 0.68902(9) 0.11778(7) 0.0167(4) Uani 1 1 d . . . . .
P2 P 0.61972(14) 0.93411(10) 0.25209(8) 0.0200(4) Uani 1 1 d . . . . .
F1 F 0.2967(15) 0.3325(9) 0.4290(9) 0.086(7) Uani 0.5 1 d D U P A 1
F2 F 0.3601(14) 0.3770(11) 0.5068(5) 0.073(6) Uani 0.5 1 d D U P A 1
F3 F 0.2026(9) 0.4024(9) 0.4624(7) 0.068(5) Uani 0.5 1 d D U P A 1
F1' F 0.2489(11) 0.3426(7) 0.4238(6) 0.050(4) Uani 0.5 1 d D U P A 2
F2' F 0.3763(11) 0.3568(9) 0.4890(6) 0.050(4) Uani 0.5 1 d D U P A 2
F3' F 0.2392(11) 0.4122(7) 0.4932(5) 0.052(4) Uani 0.5 1 d D U P A 2
F4 F 0.5536(10) 0.4280(4) 0.3377(5) 0.069(3) Uani 0.7 1 d D U P B 1
F5 F 0.4708(7) 0.5109(6) 0.2822(3) 0.058(3) Uani 0.7 1 d D U P B 1
F6 F 0.5927(6) 0.5379(5) 0.3496(4) 0.056(2) Uani 0.7 1 d D U P B 1
F4' F 0.4912(18) 0.4250(9) 0.3109(10) 0.063(7) Uani 0.3 1 d D U P B 2
F5' F 0.514(2) 0.5370(11) 0.2976(10) 0.075(9) Uani 0.3 1 d D U P B 2
F6' F 0.6036(14) 0.4780(18) 0.3695(9) 0.109(9) Uani 0.3 1 d D U P B 2
F7 F 0.0099(11) 0.8325(8) 0.4016(8) 0.057(4) Uani 0.4 1 d D U P C 1
F8 F 0.0079(13) 0.9427(10) 0.3932(9) 0.078(6) Uani 0.4 1 d D U P C 1
F9 F 0.029(2) 0.8945(15) 0.4754(7) 0.117(10) Uani 0.4 1 d D U P C 1
F7' F 0.0274(9) 0.8236(6) 0.4421(7) 0.096(4) Uani 0.6 1 d D U P C 2
F8' F 0.0021(10) 0.8995(12) 0.3767(4) 0.100(5) Uani 0.6 1 d D U P C 2
F9' F 0.0216(8) 0.9319(6) 0.4623(5) 0.056(3) Uani 0.6 1 d D U P C 2
F10 F 0.4751(5) 1.0323(3) 0.4658(3) 0.081(2) Uani 1 1 d . . . . .
F11 F 0.3309(6) 1.0875(4) 0.4365(3) 0.090(3) Uani 1 1 d . . . . .
F12 F 0.3777(6) 1.0520(4) 0.5196(3) 0.087(2) Uani 1 1 d . . . . .
F13 F 0.5131(3) 0.3936(2) 0.11064(18) 0.0326(10) Uani 1 1 d . . . . .
F14 F 0.5232(4) 0.4452(3) 0.0351(2) 0.0536(15) Uani 1 1 d . . . . .
F15 F 0.6106(4) 0.3494(3) 0.0617(3) 0.0576(16) Uani 1 1 d . . . . .
F16 F 0.9515(4) 0.4700(2) 0.06877(19) 0.0348(11) Uani 1 1 d . . . . .
F17 F 0.8801(4) 0.5710(2) 0.04013(18) 0.0333(11) Uani 1 1 d . . . . .
F18 F 0.9897(3) 0.5649(3) 0.11879(19) 0.0374(12) Uani 1 1 d . . . . .
F19 F 0.7217(6) 0.7769(3) 0.4222(3) 0.086(3) Uani 1 1 d . . . . .
F20 F 0.6351(4) 0.6811(3) 0.4145(2) 0.0530(16) Uani 1 1 d . . . . .
F21 F 0.7165(4) 0.7162(3) 0.49437(17) 0.0410(12) Uani 1 1 d . . . . .
F22 F 1.0430(4) 0.5989(4) 0.5679(2) 0.0623(17) Uani 1 1 d . . . . .
F23 F 1.1166(4) 0.5414(4) 0.5135(2) 0.0642(18) Uani 1 1 d . . . . .
F24 F 1.1408(5) 0.6533(4) 0.5247(3) 0.089(2) Uani 1 1 d . . . . .
N1 N 0.3224(4) 0.7140(3) 0.3864(2) 0.0183(12) Uani 1 1 d . . . . .
N2 N 0.8254(4) 0.6105(3) 0.2694(2) 0.0196(12) Uani 1 1 d . . . . .
C1 C 0.1512(5) 0.7167(3) 0.1117(3) 0.0163(14) Uani 1 1 d . . . . .
C2 C 0.0871(5) 0.7208(4) 0.0579(3) 0.0224(16) Uani 1 1 d . . . . .
H2 H 0.115748 0.714104 0.026606 0.027 Uiso 1 1 calc R U . . .
C3 C -0.0166(5) 0.7343(4) 0.0494(3) 0.0232(16) Uani 1 1 d . . . . .
H3 H -0.058727 0.736682 0.012625 0.028 Uiso 1 1 calc R U . . .
C4 C -0.0589(6) 0.7444(4) 0.0947(3) 0.0252(16) Uani 1 1 d . . . . .
H4 H -0.130326 0.753429 0.089152 0.030 Uiso 1 1 calc R U . . .
C5 C 0.0026(5) 0.7412(4) 0.1478(3) 0.0211(15) Uani 1 1 d . . . . .
H5 H -0.027192 0.747561 0.178727 0.025 Uiso 1 1 calc R U . . .
C6 C 0.1092(5) 0.7288(4) 0.1574(3) 0.0175(14) Uani 1 1 d . . . . .
C7 C 0.1670(5) 0.7254(3) 0.2168(3) 0.0168(14) Uani 1 1 d . . . . .
C8 C 0.1532(6) 0.6687(4) 0.2506(3) 0.0202(15) Uani 1 1 d . . . . .
H8 H 0.108631 0.630544 0.234573 0.024 Uiso 1 1 calc R U . . .
C9 C 0.2009(5) 0.6648(4) 0.3061(3) 0.0176(15) Uani 1 1 d . . . . .
H9 H 0.187581 0.625110 0.327723 0.021 Uiso 1 1 calc R U . . .
C10 C 0.2692(5) 0.7192(4) 0.3313(3) 0.0181(15) Uani 1 1 d . . . . .
C11 C 0.2802(5) 0.7788(4) 0.2983(3) 0.0179(14) Uani 1 1 d . . . . .
H11 H 0.321859 0.818137 0.314800 0.022 Uiso 1 1 calc R U . . .
C12 C 0.2320(5) 0.7815(4) 0.2425(3) 0.0195(15) Uani 1 1 d . . . . .
H12 H 0.242817 0.821917 0.220948 0.023 Uiso 1 1 calc R U . . .
C13 C 0.2988(6) 0.6588(4) 0.4234(3) 0.0197(15) Uani 1 1 d . . . . .
H13 H 0.222966 0.657125 0.419718 0.024 Uiso 1 1 calc R U . . .
C14 C 0.3521(6) 0.6869(4) 0.4816(3) 0.0248(17) Uani 1 1 d . . . . .
H14A H 0.304044 0.715127 0.498004 0.030 Uiso 1 1 calc R U . . .
H14B H 0.380123 0.646567 0.506943 0.030 Uiso 1 1 calc R U . . .
C15 C 0.4379(5) 0.7345(4) 0.4708(3) 0.0252(16) Uani 1 1 d . . . . .
H15A H 0.497735 0.705321 0.467071 0.030 Uiso 1 1 calc R U . . .
H15B H 0.460322 0.770275 0.501022 0.030 Uiso 1 1 calc R U . . .
C16 C 0.3867(5) 0.7711(4) 0.4159(3) 0.0200(15) Uani 1 1 d . . . . .
H16 H 0.439706 0.784735 0.395329 0.024 Uiso 1 1 calc R U . . .
C17 C 0.3369(5) 0.5840(4) 0.4126(3) 0.0199(15) Uani 1 1 d . . . . .
C18 C 0.3016(6) 0.5252(4) 0.4379(3) 0.0240(16) Uani 1 1 d . . . . .
H18 H 0.254895 0.532745 0.460857 0.029 Uiso 1 1 calc R U . . .
C19 C 0.3339(6) 0.4559(4) 0.4300(3) 0.0257(17) Uani 1 1 d . . . . .
C20 C 0.4033(6) 0.4435(4) 0.3972(3) 0.0307(18) Uani 1 1 d . . . . .
H20 H 0.426460 0.396022 0.392341 0.037 Uiso 1 1 calc R U . . .
C21 C 0.4373(6) 0.5015(4) 0.3721(3) 0.0302(18) Uani 1 1 d . . . . .
C22 C 0.4044(5) 0.5718(4) 0.3794(3) 0.0237(16) Uani 1 1 d . . . . .
H22 H 0.428722 0.611109 0.361514 0.028 Uiso 1 1 calc R U . . .
C23 C 0.2976(6) 0.3938(4) 0.4582(3) 0.037(2) Uani 1 1 d D . . . .
C24 C 0.5112(6) 0.4908(4) 0.3361(4) 0.046(2) Uani 1 1 d D . . . .
C25 C 0.3266(5) 0.8376(4) 0.4254(3) 0.0191(15) Uani 1 1 d . . . . .
C26 C 0.2215(6) 0.8336(4) 0.4217(3) 0.0265(17) Uani 1 1 d . . . . .
H26 H 0.185890 0.789676 0.410854 0.032 Uiso 1 1 calc R U . . .
C27 C 0.1683(6) 0.8936(5) 0.4337(3) 0.0323(19) Uani 1 1 d . . . . .
C28 C 0.2178(7) 0.9587(5) 0.4477(3) 0.035(2) Uani 1 1 d . . . . .
H28 H 0.180469 0.999834 0.454594 0.042 Uiso 1 1 calc R U . . .
C29 C 0.3227(7) 0.9635(4) 0.4518(3) 0.0295(18) Uani 1 1 d . . . . .
C30 C 0.3760(6) 0.9031(4) 0.4402(3) 0.0238(16) Uani 1 1 d . . . . .
H30 H 0.447476 0.906800 0.442515 0.029 Uiso 1 1 calc R U . . .
C31 C 0.0551(7) 0.8896(5) 0.4278(4) 0.049(3) Uani 1 1 d D . . . .
C32 C 0.3760(8) 1.0337(5) 0.4672(4) 0.049(2) Uani 1 1 d . . . . .
C33 C 0.2786(5) 0.5897(4) 0.1036(3) 0.0209(15) Uani 1 1 d . . . . .
C34 C 0.2499(6) 0.5548(4) 0.1544(3) 0.0280(17) Uani 1 1 d . . . . .
H34A H 0.248434 0.502184 0.150124 0.042 Uiso 1 1 calc R U . . .
H34B H 0.182045 0.571869 0.156912 0.042 Uiso 1 1 calc R U . . .
H34C H 0.300844 0.568047 0.188378 0.042 Uiso 1 1 calc R U . . .
C35 C 0.1989(6) 0.5675(4) 0.0517(3) 0.0261(16) Uani 1 1 d . . . . .
H35A H 0.197655 0.514740 0.048486 0.039 Uiso 1 1 calc R U . . .
H35B H 0.216432 0.588523 0.018746 0.039 Uiso 1 1 calc R U . . .
H35C H 0.131225 0.584774 0.054296 0.039 Uiso 1 1 calc R U . . .
C36 C 0.3854(5) 0.5624(4) 0.1010(3) 0.0251(17) Uani 1 1 d . . . . .
H36A H 0.386786 0.509612 0.103100 0.038 Uiso 1 1 calc R U . . .
H36B H 0.436913 0.582329 0.132407 0.038 Uiso 1 1 calc R U . . .
H36C H 0.400517 0.577915 0.065901 0.038 Uiso 1 1 calc R U . . .
C37 C 0.3361(5) 0.7423(4) 0.0651(3) 0.0228(15) Uani 1 1 d . . . . .
C38 C 0.3106(6) 0.7116(5) 0.0059(3) 0.0278(17) Uani 1 1 d . . . . .
H38A H 0.337912 0.743717 -0.018616 0.042 Uiso 1 1 calc R U . . .
H38B H 0.235974 0.707849 -0.007721 0.042 Uiso 1 1 calc R U . . .
H38C H 0.341489 0.663704 0.006132 0.042 Uiso 1 1 calc R U . . .
C39 C 0.4541(6) 0.7460(4) 0.0854(3) 0.0279(17) Uani 1 1 d . . . . .
H39A H 0.482286 0.773480 0.058605 0.042 Uiso 1 1 calc R U . . .
H39B H 0.482424 0.696966 0.088653 0.042 Uiso 1 1 calc R U . . .
H39C H 0.472604 0.769724 0.121891 0.042 Uiso 1 1 calc R U . . .
C40 C 0.2965(5) 0.8197(4) 0.0662(3) 0.0250(15) Uani 1 1 d . . . . .
H40A H 0.336718 0.852027 0.048259 0.038 Uiso 1 1 calc R U . . .
H40B H 0.303208 0.834838 0.104916 0.038 Uiso 1 1 calc R U . . .
H40C H 0.224173 0.821726 0.046094 0.038 Uiso 1 1 calc R U . . .
C41 C 0.7168(6) 0.9562(4) 0.2139(3) 0.0224(16) Uani 1 1 d . . . . .
C42 C 0.7214(6) 1.0276(4) 0.1971(3) 0.0300(18) Uani 1 1 d . . . . .
H42 H 0.676007 1.061978 0.206690 0.036 Uiso 1 1 calc R U . . .
C43 C 0.7906(6) 1.0499(5) 0.1666(4) 0.039(2) Uani 1 1 d . . . . .
H43 H 0.793039 1.098940 0.155776 0.046 Uiso 1 1 calc R U . . .
C44 C 0.8555(7) 0.9999(5) 0.1524(4) 0.039(2) Uani 1 1 d . . . . .
H44 H 0.901502 1.013898 0.130391 0.046 Uiso 1 1 calc R U . . .
C45 C 0.8540(6) 0.9295(4) 0.1698(3) 0.0304(18) Uani 1 1 d . . . . .
H45 H 0.901507 0.896269 0.160949 0.036 Uiso 1 1 calc R U . . .
C46 C 0.7854(5) 0.9054(4) 0.2000(3) 0.0204(15) Uani 1 1 d . . . . .
C47 C 0.7928(5) 0.8280(4) 0.2177(3) 0.0206(16) Uani 1 1 d . . . . .
C48 C 0.8734(5) 0.8057(4) 0.2617(3) 0.0194(15) Uani 1 1 d . . . . .
H48 H 0.921330 0.840432 0.280488 0.023 Uiso 1 1 calc R U . . .
C49 C 0.8848(5) 0.7348(4) 0.2783(3) 0.0219(15) Uani 1 1 d . . . . .
H49 H 0.940184 0.721512 0.308430 0.026 Uiso 1 1 calc R U . . .
C50 C 0.8165(5) 0.6822(3) 0.2518(3) 0.0187(15) Uani 1 1 d . . . . .
C51 C 0.7373(5) 0.7033(4) 0.2055(3) 0.0193(13) Uani 1 1 d . . . . .
H51 H 0.691071 0.668376 0.185498 0.023 Uiso 1 1 calc R U . . .
C52 C 0.7276(6) 0.7752(4) 0.1896(3) 0.0227(16) Uani 1 1 d . . . . .
H52 H 0.674469 0.788624 0.158456 0.027 Uiso 1 1 calc R U . . .
C53 C 0.7469(5) 0.5559(4) 0.2482(3) 0.0206(15) Uani 1 1 d . . . . .
H53 H 0.677551 0.574874 0.249035 0.025 Uiso 1 1 calc R U . . .
C54 C 0.7781(6) 0.4952(4) 0.2917(3) 0.0261(17) Uani 1 1 d . . . . .
H54A H 0.746289 0.502337 0.323562 0.031 Uiso 1 1 calc R U . . .
H54B H 0.757905 0.447322 0.274858 0.031 Uiso 1 1 calc R U . . .
C55 C 0.8941(6) 0.5023(4) 0.3098(3) 0.0274(17) Uani 1 1 d . . . . .
H55A H 0.927573 0.481758 0.281586 0.033 Uiso 1 1 calc R U . . .
H55B H 0.921723 0.478308 0.346070 0.033 Uiso 1 1 calc R U . . .
C56 C 0.9084(5) 0.5841(4) 0.3144(3) 0.0215(15) Uani 1 1 d . . . . .
H56 H 0.976014 0.597658 0.306951 0.026 Uiso 1 1 calc R U . . .
C57 C 0.7467(5) 0.5292(4) 0.1903(3) 0.0191(15) Uani 1 1 d . . . . .
C58 C 0.6655(5) 0.4860(4) 0.1620(3) 0.0215(15) Uani 1 1 d . . . . .
H58 H 0.609372 0.476720 0.178292 0.026 Uiso 1 1 calc R U . . .
C59 C 0.6658(5) 0.4567(4) 0.1108(3) 0.0215(15) Uani 1 1 d . . . . .
C60 C 0.7463(5) 0.4704(4) 0.0855(3) 0.0203(15) Uani 1 1 d . . . . .
H60 H 0.746283 0.450617 0.049975 0.024 Uiso 1 1 calc R U . . .
C61 C 0.8259(5) 0.5134(4) 0.1134(3) 0.0203(15) Uani 1 1 d . . . . .
C62 C 0.8270(5) 0.5433(4) 0.1653(3) 0.0206(15) Uani 1 1 d . . . . .
H62 H 0.882369 0.573178 0.183488 0.025 Uiso 1 1 calc R U . . .
C63 C 0.5781(6) 0.4113(5) 0.0797(3) 0.0299(18) Uani 1 1 d . . . . .
C64 C 0.9114(6) 0.5299(4) 0.0853(3) 0.0246(16) Uani 1 1 d . . . . .
C65 C 0.9029(6) 0.6111(4) 0.3721(3) 0.0211(15) Uani 1 1 d . . . . .
C66 C 0.8167(6) 0.6467(4) 0.3810(3) 0.0243(16) Uani 1 1 d . . . . .
H66 H 0.759504 0.655627 0.350685 0.029 Uiso 1 1 calc R U . . .
C67 C 0.8150(6) 0.6691(4) 0.4347(3) 0.0256(16) Uani 1 1 d . . . . .
C68 C 0.8944(6) 0.6552(4) 0.4795(3) 0.0297(18) Uani 1 1 d . . . . .
H68 H 0.891575 0.671113 0.515713 0.036 Uiso 1 1 calc R U . . .
C69 C 0.9802(6) 0.6172(5) 0.4716(3) 0.0313(18) Uani 1 1 d . . . . .
C70 C 0.9836(6) 0.5960(4) 0.4181(3) 0.0262(17) Uani 1 1 d . . . . .
H70 H 1.042050 0.570735 0.412658 0.031 Uiso 1 1 calc R U . . .
C71 C 0.7223(6) 0.7105(5) 0.4416(3) 0.0353(19) Uani 1 1 d . . . . .
C72 C 1.0678(7) 0.6037(6) 0.5191(3) 0.049(3) Uani 1 1 d . . . . .
C73 C 0.4959(6) 0.9732(4) 0.2099(3) 0.0276(17) Uani 1 1 d . . . . .
C74 C 0.4770(6) 1.0532(4) 0.2177(4) 0.039(2) Uani 1 1 d . . . . .
H74A H 0.412388 1.067719 0.192249 0.058 Uiso 1 1 calc R U . . .
H74B H 0.533556 1.081435 0.209702 0.058 Uiso 1 1 calc R U . . .
H74C H 0.472946 1.061922 0.256282 0.058 Uiso 1 1 calc R U . . .
C75 C 0.4037(6) 0.9309(5) 0.2235(5) 0.048(3) Uani 1 1 d . . . . .
H75A H 0.339252 0.948066 0.199283 0.072 Uiso 1 1 calc R U . . .
H75B H 0.402524 0.939075 0.262586 0.072 Uiso 1 1 calc R U . . .
H75C H 0.411591 0.879256 0.217274 0.072 Uiso 1 1 calc R U . . .
C76 C 0.4905(7) 0.9576(5) 0.1481(3) 0.039(2) Uani 1 1 d . . . . .
H76A H 0.420238 0.965379 0.126116 0.058 Uiso 1 1 calc R U . . .
H76B H 0.510566 0.907465 0.143890 0.058 Uiso 1 1 calc R U . . .
H76C H 0.537251 0.990083 0.134837 0.058 Uiso 1 1 calc R U . . .
C77 C 0.6657(6) 0.9750(4) 0.3234(3) 0.0273(17) Uani 1 1 d . . . . .
C78 C 0.5832(7) 0.9651(5) 0.3562(4) 0.041(2) Uani 1 1 d . . . . .
H78A H 0.609576 0.982099 0.394517 0.062 Uiso 1 1 calc R U . . .
H78B H 0.565161 0.913940 0.356633 0.062 Uiso 1 1 calc R U . . .
H78C H 0.522177 0.993053 0.338453 0.062 Uiso 1 1 calc R U . . .
C79 C 0.7615(7) 0.9308(5) 0.3506(4) 0.042(2) Uani 1 1 d . . . . .
H79A H 0.791033 0.949561 0.388132 0.062 Uiso 1 1 calc R U . . .
H79B H 0.812191 0.934711 0.328017 0.062 Uiso 1 1 calc R U . . .
H79C H 0.742401 0.880130 0.353115 0.062 Uiso 1 1 calc R U . . .
C80 C 0.6951(7) 1.0545(4) 0.3230(4) 0.037(2) Uani 1 1 d . . . . .
H80A H 0.723633 1.070738 0.361343 0.056 Uiso 1 1 calc R U . . .
H80B H 0.634153 1.083113 0.306385 0.056 Uiso 1 1 calc R U . . .
H80C H 0.746594 1.060644 0.301108 0.056 Uiso 1 1 calc R U . . .
F1B F 0.2735(8) -0.0029(9) 0.3191(5) 0.075(4) Uani 0.6 1 d D U P D 1
F2B F 0.1330(12) -0.0583(5) 0.2922(4) 0.059(3) Uani 0.6 1 d D U P D 1
F3B F 0.1317(11) 0.0484(7) 0.3205(6) 0.061(4) Uani 0.6 1 d D U P D 1
F1B' F 0.2394(16) -0.0427(10) 0.3112(8) 0.076(6) Uani 0.4 1 d D U P D 2
F2B' F 0.0771(12) -0.0216(14) 0.2910(8) 0.097(7) Uani 0.4 1 d D U P D 2
F3B' F 0.1758(16) 0.0568(9) 0.3289(8) 0.047(5) Uani 0.4 1 d D U P D 2
F4B F 0.0566(4) -0.0902(3) 0.0952(2) 0.0463(14) Uani 1 1 d . . . . .
F5B F 0.1622(4) -0.0356(2) 0.05526(18) 0.0337(11) Uani 1 1 d . . . . .
F6B F 0.0114(3) 0.0083(3) 0.04954(17) 0.0345(11) Uani 1 1 d . . . . .
F7B F 0.3697(4) 0.0478(2) 0.02133(18) 0.0315(10) Uani 1 1 d . . . . .
F8B F 0.5063(3) 0.1112(3) 0.0308(2) 0.0456(13) Uani 1 1 d . . . . .
F9B F 0.3916(4) 0.1132(2) -0.04638(19) 0.0371(12) Uani 1 1 d . . . . .
F10B F 0.2844(5) 0.3619(3) -0.0573(2) 0.0510(15) Uani 1 1 d . . . . .
F11B F 0.1622(3) 0.3806(2) -0.0170(2) 0.0392(12) Uani 1 1 d . . . . .
F12B F 0.3128(3) 0.4169(2) 0.02070(19) 0.0339(11) Uani 1 1 d . . . . .
F13B F -0.1322(3) 0.2219(2) 0.1245(2) 0.0455(13) Uani 1 1 d . . . . .
F14B F -0.1227(3) 0.3130(3) 0.07247(18) 0.0412(11) Uani 1 1 d . . . . .
F15B F -0.1771(3) 0.3270(3) 0.1469(2) 0.0428(12) Uani 1 1 d . . . . .
F16B F 0.0888(4) 0.4976(2) 0.2416(2) 0.0350(11) Uani 1 1 d . . . . .
F17B F 0.2464(3) 0.4638(2) 0.26565(19) 0.0351(11) Uani 1 1 d . . . . .
F18B F 0.1376(4) 0.4248(3) 0.31009(18) 0.0415(12) Uani 1 1 d . . . . .
F19B F 0.4045(4) 0.2410(4) 0.3844(2) 0.0698(19) Uani 1 1 d . . . . .
F20B F 0.5579(5) 0.2754(3) 0.3990(2) 0.0660(19) Uani 1 1 d . . . . .
F21B F 0.5220(5) 0.1640(3) 0.3902(2) 0.0626(17) Uani 1 1 d . . . . .
F22B F 0.6447(4) 0.2370(4) 0.1592(2) 0.0646(18) Uani 1 1 d . . . . .
F23B F 0.6853(4) 0.3247(3) 0.2156(2) 0.0525(14) Uani 1 1 d . . . . .
F24B F 0.7360(4) 0.2184(3) 0.2403(3) 0.0639(18) Uani 1 1 d . . . . .
C1B C 0.2171(5) 0.1297(4) 0.1757(3) 0.0193(15) Uani 1 1 d . . . . .
C2B C 0.2139(6) 0.1003(4) 0.2273(3) 0.0223(15) Uani 1 1 d . . . . .
H2B H 0.242749 0.127498 0.259884 0.027 Uiso 1 1 calc R U . . .
C3B C 0.1712(6) 0.0341(4) 0.2338(3) 0.0283(18) Uani 1 1 d . . . . .
C4B C 0.1308(6) -0.0086(4) 0.1876(3) 0.0244(16) Uani 1 1 d . . . . .
H4B H 0.102971 -0.054978 0.191415 0.029 Uiso 1 1 calc R U . . .
C5B C 0.1327(5) 0.0188(4) 0.1364(3) 0.0213(15) Uani 1 1 d . . . . .
C6B C 0.1730(5) 0.0858(4) 0.1305(3) 0.0196(14) Uani 1 1 d . . . . .
H6B H 0.170663 0.102881 0.093992 0.024 Uiso 1 1 calc R U . . .
C7B C 0.1723(7) 0.0058(4) 0.2905(3) 0.043(2) Uani 1 1 d D . . . .
C8B C 0.0895(6) -0.0246(4) 0.0848(3) 0.0293(18) Uani 1 1 d . . . . .
C9B C 0.2828(5) 0.2209(4) 0.1061(3) 0.0189(15) Uani 1 1 d . . . . .
C10B C 0.3308(5) 0.1666(4) 0.0824(3) 0.0185(14) Uani 1 1 d . . . . .
H10B H 0.349166 0.123164 0.102716 0.022 Uiso 1 1 calc R U . . .
C11B C 0.3529(5) 0.1733(4) 0.0305(3) 0.0187(15) Uani 1 1 d . . . . .
C12B C 0.3301(5) 0.2360(4) -0.0001(3) 0.0213(15) Uani 1 1 d . . . . .
H12B H 0.345686 0.240863 -0.035476 0.026 Uiso 1 1 calc R U . . .
C13B C 0.2831(5) 0.2923(4) 0.0228(3) 0.0194(15) Uani 1 1 d . . . . .
C14B C 0.2597(5) 0.2840(4) 0.0740(3) 0.0187(14) Uani 1 1 d . . . . .
H14C H 0.226698 0.322604 0.088106 0.022 Uiso 1 1 calc R U . . .
C15B C 0.4044(6) 0.1118(4) 0.0091(3) 0.0251(17) Uani 1 1 d . . . . .
C16B C 0.2610(6) 0.3621(4) -0.0075(3) 0.0259(17) Uani 1 1 d . . . . .
C17B C 0.1800(5) 0.2696(4) 0.1796(3) 0.0180(14) Uani 1 1 d . . . . .
C18B C 0.0763(5) 0.2591(4) 0.1523(3) 0.0182(14) Uani 1 1 d . . . . .
H18B H 0.057972 0.218124 0.128892 0.022 Uiso 1 1 calc R U . . .
C19B C 0.0003(5) 0.3066(4) 0.1586(3) 0.0195(14) Uani 1 1 d . . . . .
C20B C 0.0239(5) 0.3660(4) 0.1928(3) 0.0215(15) Uani 1 1 d . . . . .
H20B H -0.028752 0.397635 0.198009 0.026 Uiso 1 1 calc R U . . .
C21B C 0.1237(5) 0.3787(4) 0.2192(3) 0.0186(14) Uani 1 1 d . . . . .
C22B C 0.2005(5) 0.3313(3) 0.2127(3) 0.0168(15) Uani 1 1 d . . . . .
H22B H 0.269439 0.341382 0.231547 0.020 Uiso 1 1 calc R U . . .
C23B C -0.1061(6) 0.2928(4) 0.1263(4) 0.0314(19) Uani 1 1 d . . . . .
C24B C 0.1498(6) 0.4405(4) 0.2593(3) 0.0260(16) Uani 1 1 d . . . . .
C25B C 0.3757(5) 0.2239(3) 0.2135(3) 0.0192(15) Uani 1 1 d . . . . .
C26B C 0.3880(5) 0.2249(4) 0.2715(3) 0.0213(15) Uani 1 1 d . . . . .
H26B H 0.328760 0.219947 0.285908 0.026 Uiso 1 1 calc R U . . .
C27B C 0.4814(6) 0.2328(4) 0.3083(3) 0.0245(16) Uani 1 1 d . . . . .
C28B C 0.5708(6) 0.2419(4) 0.2899(3) 0.0250(16) Uani 1 1 d . . . . .
H28B H 0.635741 0.246738 0.315360 0.030 Uiso 1 1 calc R U . . .
C29B C 0.5612(5) 0.2436(4) 0.2333(3) 0.0221(15) Uani 1 1 d . . . . .
C30B C 0.4673(5) 0.2355(4) 0.1962(3) 0.0207(15) Uani 1 1 d . . . . .
H30B H 0.464175 0.237761 0.157433 0.025 Uiso 1 1 calc R U . . .
C31B C 0.4916(7) 0.2284(5) 0.3700(3) 0.035(2) Uani 1 1 d . . . . .
C32B C 0.6566(6) 0.2557(4) 0.2124(3) 0.0286(17) Uani 1 1 d . . . . .
B1B B 0.2647(5) 0.2112(5) 0.1689(3) 0.0182(16) Uani 1 1 d . . . . .
C1S C 0.8192(17) 0.3440(11) 0.4154(8) 0.068(5) Uani 0.5 1 d D U P E 1
H1SA H 0.761580 0.374495 0.396710 0.102 Uiso 0.5 1 calc R U P E 1
H1SB H 0.874947 0.374550 0.436247 0.102 Uiso 0.5 1 calc R U P E 1
H1SC H 0.796622 0.311182 0.441233 0.102 Uiso 0.5 1 calc R U P E 1
C3S C 0.9640(14) 0.2883(11) 0.3714(8) 0.061(4) Uani 0.5 1 d D U P E 1
H3SA H 0.997105 0.262912 0.406287 0.073 Uiso 0.5 1 calc R U P E 1
H3SB H 0.997560 0.336053 0.372824 0.073 Uiso 0.5 1 calc R U P E 1
C2S C 0.8562(14) 0.3015(11) 0.3733(8) 0.065(5) Uani 0.5 1 d D U P E 1
H2SA H 0.825027 0.253117 0.373329 0.078 Uiso 0.5 1 calc R U P E 1
H2SB H 0.823350 0.323477 0.336856 0.078 Uiso 0.5 1 calc R U P E 1
C4S C 0.9910(16) 0.2473(12) 0.3246(8) 0.074(5) Uani 0.5 1 d D U P E 1
H4SA H 0.953345 0.200963 0.319985 0.089 Uiso 0.5 1 calc R U P E 1
H4SB H 0.967197 0.275209 0.289755 0.089 Uiso 0.5 1 calc R U P E 1
C5S C 1.1029(16) 0.2319(11) 0.3324(10) 0.072(6) Uani 0.5 1 d D U P E 1
H5SA H 1.113124 0.200577 0.302260 0.108 Uiso 0.5 1 calc R U P E 1
H5SB H 1.128808 0.207755 0.368331 0.108 Uiso 0.5 1 calc R U P E 1
H5SC H 1.140084 0.277300 0.331847 0.108 Uiso 0.5 1 calc R U P E 1

loop_
_atom_site_aniso_label
_atom_site_aniso_U_11
_atom_site_aniso_U_22
_atom_site_aniso_U_33
_atom_site_aniso_U_23
_atom_site_aniso_U_13
_atom_site_aniso_U_12
Au1 0.01469(12) 0.01855(14) 0.01885(12) 0.00130(12) 0.00214(9) 0.00168(12)
Au2 0.01700(13) 0.01592(14) 0.02479(14) 0.00266(12) 0.00417(10) 0.00186(12)
Cl1 0.0214(7) 0.0186(8) 0.0229(8) 0.0046(8) -0.0004(6) -0.0031(8)
P1 0.0138(8) 0.0191(11) 0.0172(8) 0.0006(7) 0.0037(7) 0.0016(7)
P2 0.0163(9) 0.0155(9) 0.0281(10) 0.0018(8) 0.0051(8) 0.0023(7)
F1 0.108(12) 0.057(10) 0.102(11) -0.010(8) 0.043(10) -0.023(9)
F2 0.082(11) 0.083(11) 0.047(8) 0.030(7) 0.004(7) -0.033(8)
F3 0.045(7) 0.057(8) 0.103(10) 0.041(8) 0.020(7) -0.007(6)
F1' 0.044(7) 0.041(7) 0.054(7) 0.016(5) -0.008(6) -0.025(6)
F2' 0.039(6) 0.044(8) 0.067(9) 0.035(7) 0.012(7) 0.006(5)
F3' 0.073(8) 0.039(6) 0.060(7) 0.023(6) 0.050(7) 0.011(6)
F4 0.090(7) 0.036(5) 0.107(8) 0.014(5) 0.072(6) 0.025(5)
F5 0.057(6) 0.081(7) 0.047(5) 0.000(5) 0.034(4) -0.003(5)
F6 0.040(4) 0.056(5) 0.086(6) -0.013(4) 0.045(4) -0.005(4)
F4' 0.060(11) 0.063(12) 0.081(12) -0.016(9) 0.047(10) 0.006(9)
F5' 0.080(13) 0.072(13) 0.090(14) 0.008(10) 0.054(11) 0.000(10)
F6' 0.093(14) 0.141(15) 0.107(13) -0.010(12) 0.051(11) 0.017(12)
F7 0.021(6) 0.055(9) 0.098(10) -0.038(8) 0.016(7) -0.012(6)
F8 0.026(7) 0.072(10) 0.127(12) 0.015(9) -0.002(8) 0.015(8)
F9 0.105(14) 0.144(16) 0.117(14) -0.019(11) 0.053(11) -0.011(12)
F7' 0.040(6) 0.098(9) 0.161(10) -0.005(9) 0.044(8) -0.003(6)
F8' 0.045(7) 0.171(12) 0.080(8) -0.032(8) 0.003(6) 0.000(9)
F9' 0.035(5) 0.061(6) 0.084(7) -0.018(5) 0.038(5) 0.013(5)
F10 0.059(4) 0.046(4) 0.137(7) -0.029(4) 0.018(4) -0.018(3)
F11 0.113(6) 0.034(4) 0.095(5) 0.009(4) -0.034(4) -0.010(4)
F12 0.117(6) 0.067(5) 0.067(4) -0.035(4) 0.000(4) -0.022(4)
F13 0.026(2) 0.032(3) 0.040(3) 0.001(2) 0.009(2) -0.011(2)
F14 0.035(3) 0.078(4) 0.039(3) 0.020(3) -0.009(2) -0.021(3)
F15 0.027(3) 0.047(3) 0.098(4) -0.049(3) 0.012(3) -0.007(2)
F16 0.034(3) 0.033(3) 0.047(3) -0.004(2) 0.026(2) 0.004(2)
F17 0.040(3) 0.034(3) 0.030(2) 0.006(2) 0.015(2) -0.003(2)
F18 0.021(2) 0.055(3) 0.040(3) -0.014(2) 0.013(2) -0.014(2)
F19 0.137(6) 0.045(4) 0.109(5) 0.037(3) 0.096(5) 0.048(4)
F20 0.032(3) 0.088(5) 0.038(3) -0.016(3) 0.008(2) 0.019(3)
F21 0.050(3) 0.049(3) 0.028(2) -0.008(2) 0.016(2) 0.009(2)
F22 0.044(3) 0.116(5) 0.027(3) 0.011(3) 0.008(2) 0.017(3)
F23 0.039(3) 0.113(5) 0.040(3) 0.022(3) 0.009(3) 0.032(3)
F24 0.049(4) 0.138(7) 0.064(4) 0.027(4) -0.020(3) -0.046(4)
N1 0.024(3) 0.016(3) 0.014(3) 0.003(2) 0.001(2) -0.001(2)
N2 0.020(3) 0.017(3) 0.022(3) 0.000(2) 0.006(3) 0.001(2)
C1 0.015(3) 0.015(4) 0.017(3) 0.000(3) 0.002(3) -0.002(3)
C2 0.021(4) 0.023(4) 0.023(4) 0.002(3) 0.005(3) 0.006(3)
C3 0.017(4) 0.025(4) 0.024(4) 0.000(3) -0.002(3) 0.002(3)
C4 0.016(4) 0.025(4) 0.033(4) 0.003(3) 0.003(3) 0.003(3)
C5 0.024(4) 0.018(4) 0.021(4) 0.002(3) 0.006(3) 0.007(3)
C6 0.020(3) 0.012(3) 0.020(3) 0.004(3) 0.002(3) 0.004(3)
C7 0.019(3) 0.016(4) 0.016(3) -0.002(3) 0.004(3) 0.006(3)
C8 0.025(4) 0.014(4) 0.023(4) -0.001(3) 0.008(3) 0.000(3)
C9 0.017(3) 0.018(4) 0.020(4) -0.001(3) 0.008(3) -0.002(3)
C10 0.019(3) 0.017(4) 0.017(3) -0.003(3) 0.004(3) 0.004(3)
C11 0.022(4) 0.016(4) 0.017(3) -0.002(3) 0.007(3) -0.001(3)
C12 0.022(4) 0.016(4) 0.023(4) 0.001(3) 0.011(3) -0.001(3)
C13 0.021(4) 0.022(4) 0.017(3) 0.002(3) 0.006(3) 0.001(3)
C14 0.026(4) 0.031(5) 0.016(3) 0.000(3) 0.002(3) 0.000(3)
C15 0.020(4) 0.032(4) 0.023(4) 0.000(3) 0.003(3) 0.004(3)
C16 0.018(3) 0.025(4) 0.016(3) -0.003(3) 0.003(3) -0.002(3)
C17 0.017(3) 0.022(4) 0.019(3) 0.002(3) 0.002(3) 0.001(3)
C18 0.022(4) 0.027(4) 0.023(4) 0.008(3) 0.005(3) 0.002(3)
C19 0.025(4) 0.021(4) 0.030(4) 0.009(3) 0.006(3) -0.001(3)
C20 0.029(4) 0.023(4) 0.038(5) 0.002(3) 0.006(4) 0.008(3)
C21 0.031(4) 0.032(5) 0.031(4) 0.000(3) 0.013(4) 0.005(4)
C22 0.021(4) 0.025(4) 0.028(4) 0.004(3) 0.009(3) 0.002(3)
C23 0.037(5) 0.025(5) 0.051(6) 0.008(4) 0.012(4) -0.001(4)
C24 0.044(6) 0.038(6) 0.061(7) -0.006(5) 0.026(5) 0.005(5)
C25 0.024(4) 0.017(4) 0.015(3) -0.002(3) 0.002(3) 0.002(3)
C26 0.023(4) 0.031(5) 0.024(4) -0.001(3) 0.002(3) 0.003(3)
C27 0.022(4) 0.038(5) 0.034(4) -0.004(4) 0.002(3) 0.007(4)
C28 0.042(5) 0.035(5) 0.027(4) -0.007(4) 0.002(4) 0.017(4)
C29 0.039(5) 0.024(4) 0.022(4) -0.004(3) -0.002(4) 0.006(4)
C30 0.022(4) 0.027(4) 0.020(4) 0.001(3) 0.001(3) 0.002(3)
C31 0.033(5) 0.063(7) 0.053(6) -0.003(5) 0.012(5) 0.011(5)
C32 0.058(7) 0.027(5) 0.056(6) -0.007(5) 0.003(5) 0.001(4)
C33 0.018(3) 0.021(4) 0.022(4) -0.003(3) 0.001(3) 0.000(3)
C34 0.024(4) 0.024(4) 0.034(4) 0.004(3) 0.003(3) -0.006(3)
C35 0.027(4) 0.020(4) 0.032(4) -0.007(3) 0.008(3) 0.000(3)
C36 0.016(4) 0.024(4) 0.034(4) -0.005(3) 0.005(3) 0.004(3)
C37 0.019(4) 0.023(4) 0.029(4) 0.003(3) 0.009(3) 0.000(3)
C38 0.027(4) 0.037(5) 0.022(3) 0.001(3) 0.010(3) -0.001(4)
C39 0.026(4) 0.030(4) 0.033(4) 0.002(3) 0.017(3) -0.003(3)
C40 0.021(3) 0.027(4) 0.027(4) 0.003(4) 0.007(3) 0.000(4)
C41 0.023(4) 0.015(4) 0.030(4) -0.001(3) 0.008(3) -0.004(3)
C42 0.031(4) 0.019(4) 0.042(5) 0.006(3) 0.013(4) 0.005(3)
C43 0.032(5) 0.025(5) 0.060(6) 0.006(4) 0.015(4) -0.006(4)
C44 0.035(5) 0.032(5) 0.056(6) 0.014(4) 0.022(4) -0.005(4)
C45 0.025(4) 0.028(5) 0.042(5) 0.006(4) 0.015(4) 0.003(3)
C46 0.018(3) 0.024(4) 0.019(3) 0.001(3) 0.003(3) -0.001(3)
C47 0.021(3) 0.018(4) 0.024(3) -0.005(3) 0.008(3) 0.000(3)
C48 0.016(3) 0.018(4) 0.026(3) -0.004(3) 0.010(3) -0.004(3)
C49 0.020(4) 0.021(4) 0.026(4) -0.002(3) 0.008(3) 0.002(3)
C50 0.021(3) 0.014(4) 0.024(3) -0.002(3) 0.011(3) 0.003(3)
C51 0.017(3) 0.018(3) 0.024(3) -0.003(3) 0.006(3) 0.003(3)
C52 0.020(4) 0.019(4) 0.029(4) 0.000(3) 0.006(3) 0.004(3)
C53 0.023(4) 0.014(4) 0.027(4) 0.000(3) 0.011(3) -0.002(3)
C54 0.033(4) 0.023(4) 0.026(4) -0.003(3) 0.015(3) 0.001(3)
C55 0.034(4) 0.022(4) 0.029(4) 0.003(3) 0.013(4) 0.009(3)
C56 0.021(4) 0.023(4) 0.022(4) 0.000(3) 0.009(3) 0.002(3)
C57 0.019(4) 0.015(4) 0.026(4) -0.001(3) 0.010(3) 0.004(3)
C58 0.023(4) 0.015(4) 0.032(4) 0.003(3) 0.016(3) 0.001(3)
C59 0.021(4) 0.013(4) 0.029(4) 0.002(3) 0.003(3) 0.000(3)
C60 0.019(4) 0.021(4) 0.020(4) 0.001(3) 0.002(3) 0.004(3)
C61 0.020(4) 0.018(4) 0.024(4) 0.004(3) 0.006(3) 0.002(3)
C62 0.019(4) 0.017(4) 0.025(4) -0.002(3) 0.005(3) -0.004(3)
C63 0.024(4) 0.037(5) 0.029(4) -0.003(4) 0.008(3) -0.007(3)
C64 0.024(4) 0.025(4) 0.027(4) -0.001(3) 0.010(3) -0.002(3)
C65 0.020(4) 0.019(4) 0.024(4) 0.003(3) 0.005(3) -0.002(3)
C66 0.023(4) 0.022(4) 0.031(4) 0.002(3) 0.013(3) 0.001(3)
C67 0.029(4) 0.021(4) 0.028(4) -0.001(3) 0.009(3) 0.001(3)
C68 0.032(4) 0.038(5) 0.022(4) -0.004(3) 0.011(3) -0.009(4)
C69 0.024(4) 0.043(5) 0.026(4) 0.005(4) 0.006(3) -0.007(4)
C70 0.021(4) 0.036(5) 0.022(4) 0.006(3) 0.006(3) 0.003(3)
C71 0.046(5) 0.033(5) 0.032(4) 0.006(4) 0.019(4) 0.012(4)
C72 0.028(5) 0.094(8) 0.025(4) 0.013(5) 0.004(4) -0.004(5)
C73 0.017(4) 0.021(4) 0.041(5) 0.008(3) 0.000(3) 0.004(3)
C74 0.022(4) 0.024(5) 0.068(6) 0.003(4) 0.007(4) 0.010(3)
C75 0.016(4) 0.023(5) 0.103(8) 0.016(5) 0.009(5) 0.006(4)
C76 0.035(5) 0.038(5) 0.035(5) 0.007(4) -0.009(4) -0.002(4)
C77 0.027(4) 0.021(4) 0.034(4) -0.001(3) 0.007(3) 0.003(3)
C78 0.048(6) 0.031(5) 0.051(6) -0.007(4) 0.025(5) -0.002(4)
C79 0.037(5) 0.019(4) 0.053(6) 0.003(4) -0.020(4) 0.005(4)
C80 0.040(5) 0.025(5) 0.043(5) -0.008(4) 0.004(4) 0.000(4)
F1B 0.073(7) 0.106(9) 0.042(6) 0.033(7) 0.003(5) 0.007(7)
F2B 0.123(9) 0.031(5) 0.024(4) 0.012(4) 0.020(6) -0.016(6)
F3B 0.089(9) 0.059(8) 0.049(7) 0.011(5) 0.043(7) 0.020(7)
F1B' 0.119(13) 0.056(10) 0.059(9) 0.027(8) 0.035(9) 0.041(9)
F2B' 0.098(12) 0.125(13) 0.070(10) 0.022(10) 0.024(9) -0.043(10)
F3B' 0.076(11) 0.043(9) 0.027(8) 0.003(6) 0.021(8) -0.009(8)
F4B 0.067(4) 0.031(3) 0.041(3) -0.001(2) 0.013(3) -0.023(3)
F5B 0.038(3) 0.033(3) 0.034(2) -0.010(2) 0.016(2) 0.001(2)
F6B 0.025(2) 0.049(3) 0.027(2) -0.005(2) -0.0007(19) 0.001(2)
F7B 0.044(3) 0.019(2) 0.037(3) -0.0047(19) 0.021(2) -0.002(2)
F8B 0.020(2) 0.045(3) 0.076(4) -0.017(3) 0.021(2) 0.004(2)
F9B 0.059(3) 0.027(3) 0.035(3) -0.005(2) 0.031(2) -0.002(2)
F10B 0.088(4) 0.039(3) 0.032(3) 0.012(2) 0.028(3) 0.013(3)
F11B 0.019(2) 0.028(3) 0.062(3) 0.013(2) -0.008(2) -0.0019(19)
F12B 0.029(2) 0.025(3) 0.041(3) -0.001(2) -0.006(2) -0.008(2)
F13B 0.022(2) 0.024(3) 0.081(4) 0.003(2) -0.006(2) -0.0053(19)
F14B 0.030(2) 0.047(3) 0.038(3) 0.004(3) -0.009(2) -0.008(3)
F15B 0.015(2) 0.041(3) 0.072(3) -0.003(3) 0.011(2) 0.005(2)
F16B 0.038(3) 0.018(2) 0.049(3) -0.004(2) 0.011(2) 0.005(2)
F17B 0.025(2) 0.034(3) 0.045(3) -0.017(2) 0.006(2) -0.006(2)
F18B 0.066(3) 0.037(3) 0.026(2) -0.006(2) 0.019(2) -0.003(3)
F19B 0.047(3) 0.138(6) 0.025(3) -0.003(3) 0.009(3) 0.016(4)
F20B 0.100(5) 0.067(4) 0.024(3) -0.009(3) 0.001(3) -0.040(4)
F21B 0.107(5) 0.043(3) 0.032(3) 0.013(2) 0.004(3) 0.013(3)
F22B 0.030(3) 0.110(5) 0.061(4) -0.044(3) 0.026(3) -0.030(3)
F23B 0.053(3) 0.030(3) 0.084(4) -0.010(3) 0.036(3) -0.015(3)
F24B 0.026(3) 0.073(5) 0.095(4) 0.038(3) 0.020(3) 0.017(3)
C1B 0.015(3) 0.023(4) 0.020(4) -0.001(3) 0.006(3) 0.005(3)
C2B 0.029(4) 0.020(4) 0.017(3) 0.001(3) 0.006(3) -0.002(3)
C3B 0.032(4) 0.032(5) 0.021(4) 0.008(3) 0.007(3) 0.005(4)
C4B 0.024(4) 0.023(4) 0.028(4) 0.003(3) 0.007(3) 0.000(3)
C5B 0.019(4) 0.021(4) 0.025(4) -0.001(3) 0.006(3) 0.003(3)
C6B 0.015(3) 0.022(4) 0.023(4) 0.004(3) 0.006(3) 0.004(3)
C7B 0.061(7) 0.039(6) 0.031(5) -0.006(4) 0.012(5) -0.014(5)
C8B 0.032(4) 0.027(5) 0.028(4) -0.003(3) 0.007(4) -0.005(3)
C9B 0.012(3) 0.019(4) 0.023(3) -0.002(3) 0.000(3) -0.001(3)
C10B 0.016(3) 0.020(4) 0.020(3) 0.000(3) 0.005(3) 0.002(3)
C11B 0.015(3) 0.016(4) 0.026(4) -0.005(3) 0.005(3) -0.003(3)
C12B 0.014(3) 0.030(4) 0.021(4) -0.001(3) 0.007(3) -0.003(3)
C13B 0.017(3) 0.019(4) 0.020(3) -0.001(3) -0.001(3) -0.003(3)
C14B 0.014(3) 0.016(4) 0.024(4) -0.005(3) 0.002(3) -0.001(3)
C15B 0.024(4) 0.026(4) 0.030(4) -0.003(3) 0.016(3) 0.001(3)
C16B 0.025(4) 0.024(4) 0.028(4) -0.001(3) 0.005(3) -0.001(3)
C17B 0.016(3) 0.020(4) 0.019(3) -0.002(3) 0.005(3) -0.004(3)
C18B 0.015(3) 0.014(4) 0.024(4) -0.002(3) 0.003(3) 0.000(3)
C19B 0.013(3) 0.019(4) 0.025(3) 0.001(3) 0.003(3) -0.001(3)
C20B 0.021(4) 0.020(4) 0.026(4) 0.004(3) 0.009(3) 0.004(3)
C21B 0.019(4) 0.018(4) 0.018(3) -0.001(3) 0.004(3) -0.003(3)
C22B 0.017(3) 0.016(4) 0.016(3) 0.003(3) 0.002(3) 0.000(3)
C23B 0.025(4) 0.020(4) 0.048(5) -0.001(3) 0.006(4) -0.003(3)
C24B 0.027(4) 0.019(4) 0.035(4) -0.001(3) 0.011(3) -0.001(3)
C25B 0.020(3) 0.014(4) 0.025(4) 0.004(3) 0.007(3) 0.004(3)
C26B 0.022(4) 0.017(4) 0.025(4) -0.001(3) 0.006(3) 0.002(3)
C27B 0.031(4) 0.020(4) 0.019(4) 0.002(3) -0.001(3) 0.004(3)
C28B 0.019(4) 0.022(4) 0.030(4) -0.002(3) -0.003(3) -0.002(3)
C29B 0.015(3) 0.015(4) 0.037(4) 0.000(3) 0.007(3) 0.002(3)
C30B 0.026(4) 0.013(4) 0.023(4) 0.004(3) 0.004(3) 0.004(3)
C31B 0.034(5) 0.038(5) 0.028(4) -0.002(4) -0.002(4) -0.005(4)
C32B 0.018(4) 0.027(5) 0.038(5) -0.003(3) 0.001(3) -0.006(3)
B1B 0.017(3) 0.021(5) 0.016(3) 0.002(3) 0.001(3) 0.008(3)
C1S 0.065(12) 0.050(12) 0.068(13) 0.006(9) -0.025(10) 0.002(10)
C3S 0.070(9) 0.043(9) 0.058(9) 0.009(7) -0.007(8) -0.012(8)
C2S 0.067(10) 0.050(11) 0.065(10) 0.021(8) -0.011(8) -0.024(8)
C4S 0.092(11) 0.059(11) 0.063(10) 0.015(8) 0.001(9) -0.030(10)
C5S 0.116(14) 0.038(11) 0.082(14) -0.001(10) 0.065(13) -0.026(11)

loop_
_atom_type_symbol
_atom_type_description
_atom_type_scat_dispersion_real
_atom_type_scat_dispersion_imag
_atom_type_scat_source
C C 0.0033 0.0016 'International Tables Vol C Tables 4.2.6.8 and 6.1.1.4'
H H 0.0000 0.0000 'International Tables Vol C Tables 4.2.6.8 and 6.1.1.4'
N N 0.0061 0.0033 'International Tables Vol C Tables 4.2.6.8 and 6.1.1.4'
F F 0.0171 0.0103 'International Tables Vol C Tables 4.2.6.8 and 6.1.1.4'
P P 0.1023 0.0942 'International Tables Vol C Tables 4.2.6.8 and 6.1.1.4'
Cl Cl 0.1484 0.1585 'International Tables Vol C Tables 4.2.6.8 and 6.1.1.4'
Au Au -2.0133 8.8022 'International Tables Vol C Tables 4.2.6.8 and 6.1.1.4'
B B 0.0013 0.0007 'International Tables Vol C Tables 4.2.6.8 and 6.1.1.4'

loop_
_geom_angle_atom_site_label_1
_geom_angle_atom_site_label_2
_geom_angle_atom_site_label_3
_geom_angle
P1 Au1 Cl1 169.37(6)
P2 Au2 Cl1 169.92(6)
Au2 Cl1 Au1 92.16(6)
C1 P1 C33 105.0(3)
C1 P1 C37 107.8(3)
C33 P1 C37 113.2(3)
C1 P1 Au1 117.7(2)
C33 P1 Au1 105.7(2)
C37 P1 Au1 107.6(2)
C41 P2 C77 106.1(3)
C41 P2 C73 105.8(3)
C77 P2 C73 114.4(3)
C41 P2 Au2 117.5(2)
C77 P2 Au2 107.4(2)
C73 P2 Au2 106.0(2)
C10 N1 C16 123.5(5)
C10 N1 C13 121.9(6)
C16 N1 C13 113.0(5)
C50 N2 C56 123.3(6)
C50 N2 C53 123.1(6)
C56 N2 C53 113.3(5)
C6 C1 C2 118.9(6)
C6 C1 P1 123.6(5)
C2 C1 P1 117.4(5)
C3 C2 C1 121.5(6)
C3 C2 H2 119.2
C1 C2 H2 119.2
C2 C3 C4 119.7(7)
C2 C3 H3 120.2
C4 C3 H3 120.2
C5 C4 C3 119.8(7)
C5 C4 H4 120.1
C3 C4 H4 120.1
C4 C5 C6 121.5(6)
C4 C5 H5 119.3
C6 C5 H5 119.3
C1 C6 C5 118.6(6)
C1 C6 C7 125.1(6)
C5 C6 C7 116.2(6)
C8 C7 C12 116.6(6)
C8 C7 C6 120.9(6)
C12 C7 C6 122.3(6)
C9 C8 C7 123.2(7)
C9 C8 H8 118.4
C7 C8 H8 118.4
C8 C9 C10 120.3(6)
C8 C9 H9 119.8
C10 C9 H9 119.8
N1 C10 C11 121.8(6)
N1 C10 C9 121.0(6)
C11 C10 C9 117.2(6)
C12 C11 C10 121.4(6)
C12 C11 H11 119.3
C10 C11 H11 119.3
C11 C12 C7 121.1(6)
C11 C12 H12 119.4
C7 C12 H12 119.4
N1 C13 C17 113.4(5)
N1 C13 C14 103.0(6)
C17 C13 C14 111.8(6)
N1 C13 H13 109.5
C17 C13 H13 109.5
C14 C13 H13 109.5
C15 C14 C13 103.7(5)
C15 C14 H14A 111.0
C13 C14 H14A 111.0
C15 C14 H14B 111.0
C13 C14 H14B 111.0
H14A C14 H14B 109.0
C14 C15 C16 102.3(6)
C14 C15 H15A 111.3
C16 C15 H15A 111.3
C14 C15 H15B 111.3
C16 C15 H15B 111.3
H15A C15 H15B 109.2
N1 C16 C25 113.2(6)
N1 C16 C15 102.2(6)
C25 C16 C15 111.5(5)
N1 C16 H16 109.9
C25 C16 H16 109.9
C15 C16 H16 109.9
C22 C17 C18 118.7(7)
C22 C17 C13 123.4(6)
C18 C17 C13 117.9(6)
C19 C18 C17 120.7(7)
C19 C18 H18 119.7
C17 C18 H18 119.7
C18 C19 C20 120.8(7)
C18 C19 C23 120.3(6)
C20 C19 C23 118.9(7)
C21 C20 C19 118.3(7)
C21 C20 H20 120.9
C19 C20 H20 120.9
C20 C21 C22 121.4(7)
C20 C21 C24 120.3(7)
C22 C21 C24 118.3(7)
C17 C22 C21 120.1(7)
C17 C22 H22 120.0
C21 C22 H22 120.0
F3 C23 F2 111.9(12)
F2' C23 F1' 101.4(11)
F2' C23 F3' 105.6(11)
F1' C23 F3' 108.5(11)
F3 C23 F1 105.1(13)
F2 C23 F1 102.2(14)
F3 C23 C19 112.1(9)
F2 C23 C19 113.4(11)
F2' C23 C19 111.2(9)
F1' C23 C19 114.7(9)
F3' C23 C19 114.3(8)
F1 C23 C19 111.4(11)
F5' C24 F6' 112.8(17)
F4 C24 F5 110.3(9)
F5' C24 F4' 107.2(15)
F6' C24 F4' 100.1(15)
F4 C24 F6 104.1(9)
F5 C24 F6 99.9(8)
F5' C24 C21 119.5(13)
F4 C24 C21 116.8(7)
F6' C24 C21 107.8(12)
F5 C24 C21 112.3(7)
F4' C24 C21 107.6(10)
F6 C24 C21 111.9(7)
C30 C25 C26 118.3(7)
C30 C25 C16 120.8(6)
C26 C25 C16 120.9(6)
C27 C26 C25 120.5(7)
C27 C26 H26 119.8
C25 C26 H26 119.8
C28 C27 C26 120.7(7)
C28 C27 C31 119.1(7)
C26 C27 C31 120.1(8)
C27 C28 C29 119.6(7)
C27 C28 H28 120.2
C29 C28 H28 120.2
C28 C29 C30 119.6(8)
C28 C29 C32 119.4(8)
C30 C29 C32 121.0(8)
C25 C30 C29 121.3(7)
C25 C30 H30 119.3
C29 C30 H30 119.3
F9 C31 F7 107.7(15)
F8' C31 F9' 110.5(11)
F8' C31 F7' 105.0(12)
F9' C31 F7' 102.3(10)
F9 C31 F8 109.2(15)
F7 C31 F8 100.5(13)
F8' C31 C27 113.4(9)
F9 C31 C27 113.3(14)
F7 C31 C27 115.4(9)
F9' C31 C27 113.9(8)
F7' C31 C27 110.9(8)
F8 C31 C27 109.8(10)
F11 C32 F12 105.5(8)
F11 C32 F10 109.0(9)
F12 C32 F10 104.1(9)
F11 C32 C29 112.9(8)
F12 C32 C29 111.5(8)
F10 C32 C29 113.3(8)
C35 C33 C36 110.6(6)
C35 C33 C34 108.1(6)
C36 C33 C34 108.3(6)
C35 C33 P1 114.6(5)
C36 C33 P1 109.2(5)
C34 C33 P1 105.7(5)
C33 C34 H34A 109.5
C33 C34 H34B 109.5
H34A C34 H34B 109.5
C33 C34 H34C 109.5
H34A C34 H34C 109.5
H34B C34 H34C 109.5
C33 C35 H35A 109.5
C33 C35 H35B 109.5
H35A C35 H35B 109.5
C33 C35 H35C 109.5
H35A C35 H35C 109.5
H35B C35 H35C 109.5
C33 C36 H36A 109.5
C33 C36 H36B 109.5
H36A C36 H36B 109.5
C33 C36 H36C 109.5
H36A C36 H36C 109.5
H36B C36 H36C 109.5
C38 C37 C40 111.4(6)
C38 C37 C39 107.8(6)
C40 C37 C39 106.7(6)
C38 C37 P1 115.4(5)
C40 C37 P1 107.1(4)
C39 C37 P1 108.1(5)
C37 C38 H38A 109.5
C37 C38 H38B 109.5
H38A C38 H38B 109.5
C37 C38 H38C 109.5
H38A C38 H38C 109.5
H38B C38 H38C 109.5
C37 C39 H39A 109.5
C37 C39 H39B 109.5
H39A C39 H39B 109.5
C37 C39 H39C 109.5
H39A C39 H39C 109.5
H39B C39 H39C 109.5
C37 C40 H40A 109.5
C37 C40 H40B 109.5
H40A C40 H40B 109.5
C37 C40 H40C 109.5
H40A C40 H40C 109.5
H40B C40 H40C 109.5
C42 C41 C46 118.8(6)
C42 C41 P2 117.0(5)
C46 C41 P2 124.2(5)
C43 C42 C41 121.8(7)
C43 C42 H42 119.1
C41 C42 H42 119.1
C44 C43 C42 118.9(8)
C44 C43 H43 120.5
C42 C43 H43 120.5
C43 C44 C45 120.1(7)
C43 C44 H44 119.9
C45 C44 H44 119.9
C44 C45 C46 122.4(7)
C44 C45 H45 118.8
C46 C45 H45 118.8
C45 C46 C41 117.9(7)
C45 C46 C47 117.4(6)
C41 C46 C47 124.7(6)
C52 C47 C48 117.3(7)
C52 C47 C46 122.8(6)
C48 C47 C46 119.6(6)
C49 C48 C47 121.7(7)
C49 C48 H48 119.2
C47 C48 H48 119.2
C48 C49 C50 121.0(7)
C48 C49 H49 119.5
C50 C49 H49 119.5
C49 C50 N2 121.6(6)
C49 C50 C51 118.0(6)
N2 C50 C51 120.4(6)
C52 C51 C50 119.7(7)
C52 C51 H51 120.2
C50 C51 H51 120.2
C47 C52 C51 122.2(7)
C47 C52 H52 118.9
C51 C52 H52 118.9
N2 C53 C57 113.8(5)
N2 C53 C54 101.7(6)
C57 C53 C54 111.0(6)
N2 C53 H53 110.0
C57 C53 H53 110.0
C54 C53 H53 110.0
C55 C54 C53 103.4(6)
C55 C54 H54A 111.1
C53 C54 H54A 111.1
C55 C54 H54B 111.1
C53 C54 H54B 111.1
H54A C54 H54B 109.1
C54 C55 C56 102.1(6)
C54 C55 H55A 111.4
C56 C55 H55A 111.4
C54 C55 H55B 111.4
C56 C55 H55B 111.4
H55A C55 H55B 109.2
N2 C56 C65 113.8(6)
N2 C56 C55 102.4(6)
C65 C56 C55 111.1(6)
N2 C56 H56 109.7
C65 C56 H56 109.7
C55 C56 H56 109.7
C62 C57 C58 118.8(6)
C62 C57 C53 122.1(6)
C58 C57 C53 119.0(6)
C59 C58 C57 120.8(6)
C59 C58 H58 119.6
C57 C58 H58 119.6
C58 C59 C60 120.8(7)
C58 C59 C63 121.1(6)
C60 C59 C63 118.1(6)
C61 C60 C59 118.2(6)
C61 C60 H60 120.9
C59 C60 H60 120.9
C60 C61 C62 121.8(6)
C60 C61 C64 118.2(6)
C62 C61 C64 120.0(6)
C57 C62 C61 119.7(7)
C57 C62 H62 120.2
C61 C62 H62 120.2
F13 C63 F14 106.5(6)
F13 C63 F15 106.8(6)
F14 C63 F15 106.8(7)
F13 C63 C59 112.8(6)
F14 C63 C59 111.8(7)
F15 C63 C59 111.8(6)
F17 C64 F18 106.5(6)
F17 C64 F16 106.7(6)
F18 C64 F16 106.1(6)
F17 C64 C61 112.2(6)
F18 C64 C61 112.7(6)
F16 C64 C61 112.2(6)
C66 C65 C70 118.6(7)
C66 C65 C56 121.8(7)
C70 C65 C56 119.5(6)
C65 C66 C67 119.5(7)
C65 C66 H66 120.3
C67 C66 H66 120.3
C68 C67 C66 121.9(7)
C68 C67 C71 120.8(7)
C66 C67 C71 117.4(7)
C67 C68 C69 119.3(7)
C67 C68 H68 120.3
C69 C68 H68 120.3
C70 C69 C68 119.3(7)
C70 C69 C72 120.6(7)
C68 C69 C72 120.0(7)
C69 C70 C65 121.4(7)
C69 C70 H70 119.3
C65 C70 H70 119.3
F20 C71 F19 105.8(8)
F20 C71 F21 106.2(6)
F19 C71 F21 106.7(7)
F20 C71 C67 112.9(7)
F19 C71 C67 111.6(7)
F21 C71 C67 113.2(7)
F24 C72 F22 106.9(8)
F24 C72 F23 103.8(8)
F22 C72 F23 105.5(8)
F24 C72 C69 113.3(8)
F22 C72 C69 114.2(7)
F23 C72 C69 112.3(8)
C74 C73 C76 109.8(7)
C74 C73 C75 107.1(6)
C76 C73 C75 105.5(7)
C74 C73 P2 117.0(6)
C76 C73 P2 107.7(5)
C75 C73 P2 109.0(5)
C73 C74 H74A 109.5
C73 C74 H74B 109.5
H74A C74 H74B 109.5
C73 C74 H74C 109.5
H74A C74 H74C 109.5
H74B C74 H74C 109.5
C73 C75 H75A 109.5
C73 C75 H75B 109.5
H75A C75 H75B 109.5
C73 C75 H75C 109.5
H75A C75 H75C 109.5
H75B C75 H75C 109.5
C73 C76 H76A 109.5
C73 C76 H76B 109.5
H76A C76 H76B 109.5
C73 C76 H76C 109.5
H76A C76 H76C 109.5
H76B C76 H76C 109.5
C80 C77 C78 109.8(6)
C80 C77 C79 109.0(7)
C78 C77 C79 109.9(7)
C80 C77 P2 114.3(5)
C78 C77 P2 109.3(6)
C79 C77 P2 104.4(5)
C77 C78 H78A 109.5
C77 C78 H78B 109.5
H78A C78 H78B 109.5
C77 C78 H78C 109.5
H78A C78 H78C 109.5
H78B C78 H78C 109.5
C77 C79 H79A 109.5
C77 C79 H79B 109.5
H79A C79 H79B 109.5
C77 C79 H79C 109.5
H79A C79 H79C 109.5
H79B C79 H79C 109.5
C77 C80 H80A 109.5
C77 C80 H80B 109.5
H80A C80 H80B 109.5
C77 C80 H80C 109.5
H80A C80 H80C 109.5
H80B C80 H80C 109.5
C6B C1B C2B 113.8(6)
C6B C1B B1B 123.3(6)
C2B C1B B1B 122.9(6)
C3B C2B C1B 123.8(7)
C3B C2B H2B 118.1
C1B C2B H2B 118.1
C2B C3B C4B 120.3(7)
C2B C3B C7B 120.6(7)
C4B C3B C7B 119.0(7)
C5B C4B C3B 117.2(7)
C5B C4B H4B 121.4
C3B C4B H4B 121.4
C4B C5B C6B 121.8(7)
C4B C5B C8B 119.7(7)
C6B C5B C8B 118.5(6)
C5B C6B C1B 123.1(6)
C5B C6B H6B 118.5
C1B C6B H6B 118.5
F3B C7B F2B 108.0(10)
F1B' C7B F3B' 108.0(14)
F1B' C7B F2B' 107.5(15)
F3B' C7B F2B' 97.5(13)
F3B C7B F1B 106.0(11)
F2B C7B F1B 103.4(11)
F3B C7B C3B 114.4(10)
F1B' C7B C3B 117.9(10)
F2B C7B C3B 116.0(7)
F3B' C7B C3B 114.2(12)
F2B' C7B C3B 109.7(10)
F1B C7B C3B 108.0(8)
F4B C8B F6B 107.1(6)
F4B C8B F5B 106.2(6)
F6B C8B F5B 105.5(6)
F4B C8B C5B 113.8(6)
F6B C8B C5B 113.1(6)
F5B C8B C5B 110.6(6)
C10B C9B C14B 115.2(6)
C10B C9B B1B 120.4(6)
C14B C9B B1B 124.2(6)
C11B C10B C9B 123.0(6)
C11B C10B H10B 118.5
C9B C10B H10B 118.5
C12B C11B C10B 120.9(6)
C12B C11B C15B 120.6(6)
C10B C11B C15B 118.5(6)
C11B C12B C13B 117.9(6)
C11B C12B H12B 121.1
C13B C12B H12B 121.1
C14B C13B C12B 120.4(6)
C14B C13B C16B 119.7(6)
C12B C13B C16B 119.9(6)
C13B C14B C9B 122.7(6)
C13B C14B H14C 118.7
C9B C14B H14C 118.7
F7B C15B F9B 106.4(6)
F7B C15B F8B 106.2(6)
F9B C15B F8B 106.1(5)
F7B C15B C11B 112.5(5)
F9B C15B C11B 112.9(6)
F8B C15B C11B 112.2(6)
F12B C16B F11B 105.7(6)
F12B C16B F10B 106.0(6)
F11B C16B F10B 106.2(6)
F12B C16B C13B 112.5(6)
F11B C16B C13B 112.4(6)
F10B C16B C13B 113.4(6)
C22B C17B C18B 115.4(6)
C22B C17B B1B 126.2(6)
C18B C17B B1B 118.4(6)
C19B C18B C17B 121.9(6)
C19B C18B H18B 119.0
C17B C18B H18B 119.0
C20B C19B C18B 120.6(6)
C20B C19B C23B 121.2(6)
C18B C19B C23B 118.1(6)
C21B C20B C19B 119.1(6)
C21B C20B H20B 120.4
C19B C20B H20B 120.4
C20B C21B C22B 120.4(6)
C20B C21B C24B 119.7(6)
C22B C21B C24B 119.6(6)
C21B C22B C17B 122.5(6)
C21B C22B H22B 118.8
C17B C22B H22B 118.8
F15B C23B F14B 106.1(6)
F15B C23B F13B 105.7(6)
F14B C23B F13B 104.8(6)
F15B C23B C19B 113.3(7)
F14B C23B C19B 113.2(6)
F13B C23B C19B 113.1(7)
F18B C24B F17B 107.0(6)
F18B C24B F16B 106.0(6)
F17B C24B F16B 106.4(6)
F18B C24B C21B 113.1(6)
F17B C24B C21B 113.0(6)
F16B C24B C21B 110.9(6)
C26B C25B C30B 114.1(6)
C26B C25B B1B 123.6(6)
C30B C25B B1B 122.3(6)
C27B C26B C25B 123.1(6)
C27B C26B H26B 118.5
C25B C26B H26B 118.5
C26B C27B C28B 121.3(6)
C26B C27B C31B 121.1(7)
C28B C27B C31B 117.5(7)
C29B C28B C27B 117.1(7)
C29B C28B H28B 121.4
C27B C28B H28B 121.4
C28B C29B C30B 121.6(6)
C28B C29B C32B 118.1(7)
C30B C29B C32B 120.4(6)
C29B C30B C25B 122.7(6)
C29B C30B H30B 118.6
C25B C30B H30B 118.6
F21B C31B F19B 105.8(7)
F21B C31B F20B 106.5(7)
F19B C31B F20B 105.2(7)
F21B C31B C27B 112.2(7)
F19B C31B C27B 113.0(7)
F20B C31B C27B 113.5(7)
F24B C32B F22B 105.9(7)
F24B C32B F23B 106.5(6)
F22B C32B F23B 105.9(7)
F24B C32B C29B 112.9(6)
F22B C32B C29B 112.8(6)
F23B C32B C29B 112.2(6)
C17B B1B C9B 110.3(5)
C17B B1B C25B 110.5(6)
C9B B1B C25B 107.7(5)
C17B B1B C1B 106.6(5)
C9B B1B C1B 110.1(5)
C25B B1B C1B 111.7(5)
C2S C1S H1SA 109.5
C2S C1S H1SB 109.5
H1SA C1S H1SB 109.5
C2S C1S H1SC 109.5
H1SA C1S H1SC 109.5
H1SB C1S H1SC 109.5
C2S C3S C4S 121.8(17)
C2S C3S H3SA 106.9
C4S C3S H3SA 106.9
C2S C3S H3SB 106.9
C4S C3S H3SB 106.9
H3SA C3S H3SB 106.7
C3S C2S C1S 127.2(18)
C3S C2S H2SA 105.5
C1S C2S H2SA 105.5
C3S C2S H2SB 105.5
C1S C2S H2SB 105.5
H2SA C2S H2SB 106.1
C5S C4S C3S 114.7(17)
C5S C4S H4SA 108.6
C3S C4S H4SA 108.6
C5S C4S H4SB 108.6
C3S C4S H4SB 108.6
H4SA C4S H4SB 107.6
C4S C5S H5SA 109.5
C4S C5S H5SB 109.5
H5SA C5S H5SB 109.5
C4S C5S H5SC 109.5
H5SA C5S H5SC 109.5
H5SB C5S H5SC 109.5

loop_
_geom_bond_atom_site_label_1
_geom_bond_atom_site_label_2
_geom_bond_distance
Au1 P1 2.2622(17)
Au1 Cl1 2.3624(15)
Au2 P2 2.2565(19)
Au2 Cl1 2.3525(19)
P1 C1 1.840(6)
P1 C33 1.873(7)
P1 C37 1.887(7)
P2 C41 1.827(7)
P2 C77 1.880(8)
P2 C73 1.884(8)
F1 C23 1.344(12)
F2 C23 1.328(12)
F3 C23 1.313(11)
F1' C23 1.335(11)
F2' C23 1.335(11)
F3' C23 1.342(10)
F4 C24 1.293(9)
F5 C24 1.362(10)
F6 C24 1.377(9)
F4' C24 1.366(12)
F5' C24 1.287(12)
F6' C24 1.338(12)
F7 C31 1.313(11)
F8 C31 1.356(11)
F9 C31 1.311(12)
F7' C31 1.350(11)
F8' C31 1.305(10)
F9' C31 1.313(9)
F10 C32 1.339(12)
F11 C32 1.311(11)
F12 C32 1.331(11)
F13 C63 1.329(8)
F14 C63 1.329(9)
F15 C63 1.340(9)
F16 C64 1.339(8)
F17 C64 1.335(8)
F18 C64 1.339(8)
F19 C71 1.321(10)
F20 C71 1.320(10)
F21 C71 1.328(8)
F22 C72 1.327(9)
F23 C72 1.351(12)
F24 C72 1.327(11)
N1 C10 1.383(8)
N1 C16 1.447(9)
N1 C13 1.456(8)
N2 C50 1.394(9)
N2 C56 1.458(9)
N2 C53 1.465(9)
C1 C6 1.395(9)
C1 C2 1.401(9)
C2 C3 1.381(9)
C2 H2 0.9500
C3 C4 1.382(10)
C3 H3 0.9500
C4 C5 1.375(10)
C4 H4 0.9500
C5 C6 1.411(9)
C5 H5 0.9500
C6 C7 1.489(9)
C7 C8 1.382(9)
C7 C12 1.406(10)
C8 C9 1.369(10)
C8 H8 0.9500
C9 C10 1.405(9)
C9 H9 0.9500
C10 C11 1.400(9)
C11 C12 1.377(9)
C11 H11 0.9500
C12 H12 0.9500
C13 C17 1.524(10)
C13 C14 1.536(9)
C13 H13 1.0000
C14 C15 1.523(10)
C14 H14A 0.9900
C14 H14B 0.9900
C15 C16 1.525(10)
C15 H15A 0.9900
C15 H15B 0.9900
C16 C25 1.521(9)
C16 H16 1.0000
C17 C22 1.376(9)
C17 C18 1.395(10)
C18 C19 1.383(11)
C18 H18 0.9500
C19 C20 1.390(10)
C19 C23 1.486(10)
C20 C21 1.373(11)
C20 H20 0.9500
C21 C22 1.402(11)
C21 C24 1.495(11)
C22 H22 0.9500
C25 C30 1.390(10)
C25 C26 1.394(10)
C26 C27 1.391(10)
C26 H26 0.9500
C27 C28 1.381(12)
C27 C31 1.492(11)
C28 C29 1.390(12)
C28 H28 0.9500
C29 C30 1.394(11)
C29 C32 1.491(12)
C30 H30 0.9500
C33 C35 1.519(10)
C33 C36 1.534(9)
C33 C34 1.538(10)
C34 H34A 0.9800
C34 H34B 0.9800
C34 H34C 0.9800
C35 H35A 0.9800
C35 H35B 0.9800
C35 H35C 0.9800
C36 H36A 0.9800
C36 H36B 0.9800
C36 H36C 0.9800
C37 C38 1.530(10)
C37 C40 1.532(11)
C37 C39 1.545(10)
C38 H38A 0.9800
C38 H38B 0.9800
C38 H38C 0.9800
C39 H39A 0.9800
C39 H39B 0.9800
C39 H39C 0.9800
C40 H40A 0.9800
C40 H40B 0.9800
C40 H40C 0.9800
C41 C42 1.393(10)
C41 C46 1.415(10)
C42 C43 1.391(11)
C42 H42 0.9500
C43 C44 1.373(12)
C43 H43 0.9500
C44 C45 1.375(11)
C44 H44 0.9500
C45 C46 1.389(9)
C45 H45 0.9500
C46 C47 1.496(10)
C47 C52 1.384(10)
C47 C48 1.400(10)
C48 C49 1.375(10)
C48 H48 0.9500
C49 C50 1.390(10)
C49 H49 0.9500
C50 C51 1.419(9)
C51 C52 1.386(11)
C51 H51 0.9500
C52 H52 0.9500
C53 C57 1.513(9)
C53 C54 1.542(10)
C53 H53 1.0000
C54 C55 1.520(11)
C54 H54A 0.9900
C54 H54B 0.9900
C55 C56 1.530(10)
C55 H55A 0.9900
C55 H55B 0.9900
C56 C65 1.528(10)
C56 H56 1.0000
C57 C62 1.388(9)
C57 C58 1.398(10)
C58 C59 1.377(10)
C58 H58 0.9500
C59 C60 1.394(10)
C59 C63 1.500(10)
C60 C61 1.380(10)
C60 H60 0.9500
C61 C62 1.393(10)
C61 C64 1.506(9)
C62 H62 0.9500
C65 C66 1.394(10)
C65 C70 1.398(10)
C66 C67 1.397(10)
C66 H66 0.9500
C67 C68 1.366(11)
C67 C71 1.505(10)
C68 C69 1.403(11)
C68 H68 0.9500
C69 C70 1.390(10)
C69 C72 1.471(12)
C70 H70 0.9500
C73 C74 1.525(11)
C73 C76 1.537(11)
C73 C75 1.567(11)
C74 H74A 0.9800
C74 H74B 0.9800
C74 H74C 0.9800
C75 H75A 0.9800
C75 H75B 0.9800
C75 H75C 0.9800
C76 H76A 0.9800
C76 H76B 0.9800
C76 H76C 0.9800
C77 C80 1.527(11)
C77 C78 1.530(11)
C77 C79 1.538(11)
C78 H78A 0.9800
C78 H78B 0.9800
C78 H78C 0.9800
C79 H79A 0.9800
C79 H79B 0.9800
C79 H79C 0.9800
C80 H80A 0.9800
C80 H80B 0.9800
C80 H80C 0.9800
F1B C7B 1.384(10)
F2B C7B 1.304(9)
F3B C7B 1.289(10)
F1B' C7B 1.290(11)
F2B' C7B 1.378(11)
F3B' C7B 1.333(12)
F4B C8B 1.339(9)
F5B C8B 1.366(9)
F6B C8B 1.340(9)
F7B C15B 1.336(8)
F8B C15B 1.345(9)
F9B C15B 1.341(8)
F10B C16B 1.339(8)
F11B C16B 1.335(8)
F12B C16B 1.330(8)
F13B C23B 1.357(9)
F14B C23B 1.348(9)
F15B C23B 1.341(9)
F16B C24B 1.346(9)
F17B C24B 1.340(8)
F18B C24B 1.334(8)
F19B C31B 1.321(10)
F20B C31B 1.327(9)
F21B C31B 1.318(10)
F22B C32B 1.330(9)
F23B C32B 1.333(9)
F24B C32B 1.318(9)
C1B C6B 1.395(10)
C1B C2B 1.396(9)
C1B B1B 1.663(11)
C2B C3B 1.380(11)
C2B H2B 0.9500
C3B C4B 1.388(11)
C3B C7B 1.492(11)
C4B C5B 1.370(10)
C4B H4B 0.9500
C5B C6B 1.374(10)
C5B C8B 1.501(10)
C6B H6B 0.9500
C9B C10B 1.394(9)
C9B C14B 1.406(10)
C9B B1B 1.637(9)
C10B C11B 1.387(9)
C10B H10B 0.9500
C11B C12B 1.380(10)
C11B C15B 1.493(10)
C12B C13B 1.406(10)
C12B H12B 0.9500
C13B C14B 1.383(9)
C13B C16B 1.489(10)
C14B H14C 0.9500
C17B C22B 1.395(9)
C17B C18B 1.408(9)
C17B B1B 1.636(10)
C18B C19B 1.384(9)
C18B H18B 0.9500
C19B C20B 1.378(10)
C19B C23B 1.483(10)
C20B C21B 1.363(10)
C20B H20B 0.9500
C21B C22B 1.392(9)
C21B C24B 1.500(10)
C22B H22B 0.9500
C25B C26B 1.401(9)
C25B C30B 1.411(9)
C25B B1B 1.646(10)
C26B C27B 1.370(10)
C26B H26B 0.9500
C27B C28B 1.391(10)
C27B C31B 1.501(10)
C28B C29B 1.373(10)
C28B H28B 0.9500
C29B C30B 1.378(10)
C29B C32B 1.507(10)
C30B H30B 0.9500
C1S C2S 1.483(13)
C1S H1SA 0.9800
C1S H1SB 0.9800
C1S H1SC 0.9800
C3S C2S 1.479(13)
C3S C4S 1.496(13)
C3S H3SA 0.9900
C3S H3SB 0.9900
C2S H2SA 0.9900
C2S H2SB 0.9900
C4S C5S 1.495(13)
C4S H4SA 0.9900
C4S H4SB 0.9900
C5S H5SA 0.9800
C5S H5SB 0.9800
C5S H5SC 0.9800

loop_
_geom_torsion_atom_site_label_1
_geom_torsion_atom_site_label_2
_geom_torsion_atom_site_label_3
_geom_torsion_atom_site_label_4
_geom_torsion
C33 P1 C1 C6 101.3(6)
C37 P1 C1 C6 -137.8(6)
Au1 P1 C1 C6 -15.9(6)
C33 P1 C1 C2 -74.3(6)
C37 P1 C1 C2 46.7(6)
Au1 P1 C1 C2 168.5(4)
C6 C1 C2 C3 -2.0(10)
P1 C1 C2 C3 173.7(5)
C1 C2 C3 C4 0.2(11)
C2 C3 C4 C5 0.4(11)
C3 C4 C5 C6 0.8(11)
C2 C1 C6 C5 3.1(10)
P1 C1 C6 C5 -172.4(5)
C2 C1 C6 C7 179.2(6)
P1 C1 C6 C7 3.7(10)
C4 C5 C6 C1 -2.6(10)
C4 C5 C6 C7 -179.0(7)
C1 C6 C7 C8 -107.3(8)
C5 C6 C7 C8 68.9(8)
C1 C6 C7 C12 77.5(9)
C5 C6 C7 C12 -106.4(8)
C12 C7 C8 C9 -1.3(10)
C6 C7 C8 C9 -176.8(6)
C7 C8 C9 C10 -1.4(10)
C16 N1 C10 C11 5.0(9)
C13 N1 C10 C11 169.5(6)
C16 N1 C10 C9 -174.4(6)
C13 N1 C10 C9 -9.9(9)
C8 C9 C10 N1 -176.2(6)
C8 C9 C10 C11 4.3(9)
N1 C10 C11 C12 175.9(6)
C9 C10 C11 C12 -4.7(9)
C10 C11 C12 C7 2.1(10)
C8 C7 C12 C11 0.9(9)
C6 C7 C12 C11 176.4(6)
C10 N1 C13 C17 74.8(8)
C16 N1 C13 C17 -119.2(6)
C10 N1 C13 C14 -164.1(6)
C16 N1 C13 C14 1.8(7)
N1 C13 C14 C15 -25.2(7)
C17 C13 C14 C15 96.9(7)
C13 C14 C15 C16 38.6(7)
C10 N1 C16 C25 67.8(8)
C13 N1 C16 C25 -97.9(7)
C10 N1 C16 C15 -172.2(6)
C13 N1 C16 C15 22.1(7)
C14 C15 C16 N1 -36.7(6)
C14 C15 C16 C25 84.6(7)
N1 C13 C17 C22 12.5(10)
C14 C13 C17 C22 -103.5(8)
N1 C13 C17 C18 -167.9(6)
C14 C13 C17 C18 76.1(8)
C22 C17 C18 C19 0.1(11)
C13 C17 C18 C19 -179.6(7)
C17 C18 C19 C20 0.8(12)
C17 C18 C19 C23 178.7(7)
C18 C19 C20 C21 -1.2(12)
C23 C19 C20 C21 -179.1(7)
C19 C20 C21 C22 0.6(12)
C19 C20 C21 C24 -179.5(8)
C18 C17 C22 C21 -0.6(11)
C13 C17 C22 C21 179.0(7)
C20 C21 C22 C17 0.3(12)
C24 C21 C22 C17 -179.6(7)
C18 C19 C23 F3 34.9(13)
C20 C19 C23 F3 -147.1(11)
C18 C19 C23 F2 -93.0(13)
C20 C19 C23 F2 85.0(13)
C18 C19 C23 F2' -123.7(11)
C20 C19 C23 F2' 54.3(12)
C18 C19 C23 F1' 122.0(10)
C20 C19 C23 F1' -60.1(12)
C18 C19 C23 F3' -4.3(13)
C20 C19 C23 F3' 173.7(10)
C18 C19 C23 F1 152.4(12)
C20 C19 C23 F1 -29.7(14)
C20 C21 C24 F5' 154.5(17)
C22 C21 C24 F5' -25.6(19)
C20 C21 C24 F4 -11.5(14)
C22 C21 C24 F4 168.4(10)
C20 C21 C24 F6' -75.0(18)
C22 C21 C24 F6' 104.9(17)
C20 C21 C24 F5 117.3(10)
C22 C21 C24 F5 -62.9(11)
C20 C21 C24 F4' 32.1(16)
C22 C21 C24 F4' -148.0(14)
C20 C21 C24 F6 -131.3(9)
C22 C21 C24 F6 48.5(11)
N1 C16 C25 C30 -164.0(6)
C15 C16 C25 C30 81.5(8)
N1 C16 C25 C26 18.7(9)
C15 C16 C25 C26 -95.9(8)
C30 C25 C26 C27 -1.3(10)
C16 C25 C26 C27 176.1(7)
C25 C26 C27 C28 2.2(12)
C25 C26 C27 C31 177.9(7)
C26 C27 C28 C29 -2.3(12)
C31 C27 C28 C29 -178.1(7)
C27 C28 C29 C30 1.6(12)
C27 C28 C29 C32 -179.7(8)
C26 C25 C30 C29 0.7(10)
C16 C25 C30 C29 -176.7(6)
C28 C29 C30 C25 -0.9(11)
C32 C29 C30 C25 -179.5(7)
C28 C27 C31 F8' 93.3(13)
C26 C27 C31 F8' -82.5(14)
C28 C27 C31 F9 -71.2(17)
C26 C27 C31 F9 113.0(16)
C28 C27 C31 F7 164.0(13)
C26 C27 C31 F7 -11.8(15)
C28 C27 C31 F9' -34.1(13)
C26 C27 C31 F9' 150.0(10)
C28 C27 C31 F7' -148.9(11)
C26 C27 C31 F7' 35.3(13)
C28 C27 C31 F8 51.2(15)
C26 C27 C31 F8 -124.6(13)
C28 C29 C32 F11 -51.1(12)
C30 C29 C32 F11 127.5(9)
C28 C29 C32 F12 67.4(11)
C30 C29 C32 F12 -113.9(9)
C28 C29 C32 F10 -175.6(8)
C30 C29 C32 F10 3.1(12)
C1 P1 C33 C35 48.8(5)
C37 P1 C33 C35 -68.5(6)
Au1 P1 C33 C35 173.9(4)
C1 P1 C33 C36 173.5(5)
C37 P1 C33 C36 56.2(6)
Au1 P1 C33 C36 -61.4(5)
C1 P1 C33 C34 -70.2(5)
C37 P1 C33 C34 172.5(5)
Au1 P1 C33 C34 54.9(5)
C1 P1 C37 C38 -83.5(6)
C33 P1 C37 C38 32.2(6)
Au1 P1 C37 C38 148.7(5)
C1 P1 C37 C40 41.1(6)
C33 P1 C37 C40 156.8(5)
Au1 P1 C37 C40 -86.7(5)
C1 P1 C37 C39 155.8(5)
C33 P1 C37 C39 -88.6(5)
Au1 P1 C37 C39 27.9(5)
C77 P2 C41 C42 -72.5(7)
C73 P2 C41 C42 49.4(7)
Au2 P2 C41 C42 167.4(5)
C77 P2 C41 C46 108.5(7)
C73 P2 C41 C46 -129.6(6)
Au2 P2 C41 C46 -11.6(7)
C46 C41 C42 C43 0.7(12)
P2 C41 C42 C43 -178.4(7)
C41 C42 C43 C44 0.6(14)
C42 C43 C44 C45 -2.3(14)
C43 C44 C45 C46 2.8(14)
C44 C45 C46 C41 -1.4(12)
C44 C45 C46 C47 -178.7(8)
C42 C41 C46 C45 -0.3(11)
P2 C41 C46 C45 178.7(6)
C42 C41 C46 C47 176.8(7)
P2 C41 C46 C47 -4.2(10)
C45 C46 C47 C52 -100.1(8)
C41 C46 C47 C52 82.8(9)
C45 C46 C47 C48 74.7(9)
C41 C46 C47 C48 -102.4(8)
C52 C47 C48 C49 -3.1(9)
C46 C47 C48 C49 -178.2(6)
C47 C48 C49 C50 0.2(10)
C48 C49 C50 N2 -178.0(6)
C48 C49 C50 C51 2.7(9)
C56 N2 C50 C49 -3.1(9)
C53 N2 C50 C49 170.6(6)
C56 N2 C50 C51 176.2(5)
C53 N2 C50 C51 -10.1(9)
C49 C50 C51 C52 -2.6(9)
N2 C50 C51 C52 178.1(6)
C48 C47 C52 C51 3.1(10)
C46 C47 C52 C51 178.0(6)
C50 C51 C52 C47 -0.3(10)
C50 N2 C53 C57 76.1(8)
C56 N2 C53 C57 -109.6(6)
C50 N2 C53 C54 -164.4(6)
C56 N2 C53 C54 9.9(7)
N2 C53 C54 C55 -31.7(6)
C57 C53 C54 C55 89.7(7)
C53 C54 C55 C56 41.7(7)
C50 N2 C56 C65 69.9(8)
C53 N2 C56 C65 -104.4(7)
C50 N2 C56 C55 -170.0(6)
C53 N2 C56 C55 15.7(7)
C54 C55 C56 N2 -34.8(6)
C54 C55 C56 C65 87.1(7)
N2 C53 C57 C62 13.4(10)
C54 C53 C57 C62 -100.6(8)
N2 C53 C57 C58 -169.8(6)
C54 C53 C57 C58 76.3(8)
C62 C57 C58 C59 1.3(11)
C53 C57 C58 C59 -175.7(6)
C57 C58 C59 C60 -1.1(11)
C57 C58 C59 C63 -179.0(7)
C58 C59 C60 C61 0.6(10)
C63 C59 C60 C61 178.6(7)
C59 C60 C61 C62 -0.4(10)
C59 C60 C61 C64 -178.4(6)
C58 C57 C62 C61 -1.1(11)
C53 C57 C62 C61 175.8(6)
C60 C61 C62 C57 0.6(11)
C64 C61 C62 C57 178.6(7)
C58 C59 C63 F13 -10.7(10)
C60 C59 C63 F13 171.4(6)
C58 C59 C63 F14 109.2(8)
C60 C59 C63 F14 -68.7(9)
C58 C59 C63 F15 -131.1(7)
C60 C59 C63 F15 51.0(9)
C60 C61 C64 F17 67.1(8)
C62 C61 C64 F17 -110.9(8)
C60 C61 C64 F18 -172.7(6)
C62 C61 C64 F18 9.3(10)
C60 C61 C64 F16 -53.0(9)
C62 C61 C64 F16 129.0(7)
N2 C56 C65 C66 10.6(10)
C55 C56 C65 C66 -104.4(8)
N2 C56 C65 C70 -173.3(6)
C55 C56 C65 C70 71.7(8)
C70 C65 C66 C67 2.8(11)
C56 C65 C66 C67 178.9(7)
C65 C66 C67 C68 -2.1(11)
C65 C66 C67 C71 177.1(7)
C66 C67 C68 C69 -0.1(12)
C71 C67 C68 C69 -179.2(7)
C67 C68 C69 C70 1.5(12)
C67 C68 C69 C72 178.2(8)
C68 C69 C70 C65 -0.6(12)
C72 C69 C70 C65 -177.3(8)
C66 C65 C70 C69 -1.5(11)
C56 C65 C70 C69 -177.7(7)
C68 C67 C71 F20 -135.2(8)
C66 C67 C71 F20 45.7(9)
C68 C67 C71 F19 105.8(9)
C66 C67 C71 F19 -73.3(10)
C68 C67 C71 F21 -14.5(11)
C66 C67 C71 F21 166.4(7)
C70 C69 C72 F24 83.0(12)
C68 C69 C72 F24 -93.7(10)
C70 C69 C72 F22 -154.3(8)
C68 C69 C72 F22 29.1(13)
C70 C69 C72 F23 -34.3(11)
C68 C69 C72 F23 149.1(7)
C41 P2 C73 C74 -82.3(7)
C77 P2 C73 C74 34.1(7)
Au2 P2 C73 C74 152.2(5)
C41 P2 C73 C76 41.9(6)
C77 P2 C73 C76 158.4(5)
Au2 P2 C73 C76 -83.5(5)
C41 P2 C73 C75 156.0(6)
C77 P2 C73 C75 -87.6(7)
Au2 P2 C73 C75 30.5(6)
C41 P2 C77 C80 51.0(6)
C73 P2 C77 C80 -65.2(6)
Au2 P2 C77 C80 177.5(5)
C41 P2 C77 C78 174.6(6)
C73 P2 C77 C78 58.3(6)
Au2 P2 C77 C78 -59.0(6)
C41 P2 C77 C79 -67.9(6)
C73 P2 C77 C79 175.8(5)
Au2 P2 C77 C79 58.5(5)
C6B C1B C2B C3B -0.1(10)
B1B C1B C2B C3B 177.4(7)
C1B C2B C3B C4B 1.9(12)
C1B C2B C3B C7B 179.0(7)
C2B C3B C4B C5B -1.9(11)
C7B C3B C4B C5B -179.0(7)
C3B C4B C5B C6B 0.1(11)
C3B C4B C5B C8B -179.6(7)
C4B C5B C6B C1B 1.8(11)
C8B C5B C6B C1B -178.5(7)
C2B C1B C6B C5B -1.7(10)
B1B C1B C6B C5B -179.2(6)
C2B C3B C7B F3B 55.3(13)
C4B C3B C7B F3B -127.6(11)
C2B C3B C7B F1B' -102.0(15)
C4B C3B C7B F1B' 75.1(16)
C2B C3B C7B F2B -177.9(10)
C4B C3B C7B F2B -0.8(13)
C2B C3B C7B F3B' 26.4(14)
C4B C3B C7B F3B' -156.5(12)
C2B C3B C7B F2B' 134.6(14)
C4B C3B C7B F2B' -48.3(15)
C2B C3B C7B F1B -62.4(12)
C4B C3B C7B F1B 114.7(10)
C4B C5B C8B F4B -3.1(10)
C6B C5B C8B F4B 177.1(6)
C4B C5B C8B F6B 119.4(7)
C6B C5B C8B F6B -60.4(9)
C4B C5B C8B F5B -122.5(7)
C6B C5B C8B F5B 57.7(9)
C14B C9B C10B C11B -1.1(10)
B1B C9B C10B C11B -176.7(6)
C9B C10B C11B C12B 1.6(11)
C9B C10B C11B C15B -179.9(6)
C10B C11B C12B C13B -0.6(10)
C15B C11B C12B C13B -179.0(6)
C11B C12B C13B C14B -0.8(10)
C11B C12B C13B C16B 177.4(6)
C12B C13B C14B C9B 1.3(10)
C16B C13B C14B C9B -176.9(6)
C10B C9B C14B C13B -0.3(10)
B1B C9B C14B C13B 175.1(6)
C12B C11B C15B F7B -142.8(7)
C10B C11B C15B F7B 38.7(9)
C12B C11B C15B F9B -22.3(9)
C10B C11B C15B F9B 159.2(6)
C12B C11B C15B F8B 97.5(8)
C10B C11B C15B F8B -80.9(8)
C14B C13B C16B F12B 61.7(9)
C12B C13B C16B F12B -116.5(7)
C14B C13B C16B F11B -57.5(9)
C12B C13B C16B F11B 124.3(7)
C14B C13B C16B F10B -178.0(6)
C12B C13B C16B F10B 3.8(10)
C22B C17B C18B C19B -0.5(10)
B1B C17B C18B C19B -179.1(6)
C17B C18B C19B C20B -1.0(10)
C17B C18B C19B C23B 177.4(6)
C18B C19B C20B C21B 2.1(10)
C23B C19B C20B C21B -176.3(7)
C19B C20B C21B C22B -1.6(10)
C19B C20B C21B C24B -176.3(6)
C20B C21B C22B C17B 0.0(10)
C24B C21B C22B C17B 174.7(6)
C18B C17B C22B C21B 1.1(9)
B1B C17B C22B C21B 179.5(6)
C20B C19B C23B F15B -20.6(10)
C18B C19B C23B F15B 161.0(6)
C20B C19B C23B F14B 100.3(8)
C18B C19B C23B F14B -78.2(8)
C20B C19B C23B F13B -140.8(7)
C18B C19B C23B F13B 40.8(9)
C20B C21B C24B F18B 82.2(8)
C22B C21B C24B F18B -92.7(8)
C20B C21B C24B F17B -156.1(6)
C22B C21B C24B F17B 29.1(9)
C20B C21B C24B F16B -36.7(9)
C22B C21B C24B F16B 148.4(6)
C30B C25B C26B C27B -3.2(10)
B1B C25B C26B C27B 177.4(7)
C25B C26B C27B C28B 1.4(11)
C25B C26B C27B C31B -175.6(7)
C26B C27B C28B C29B 0.9(11)
C31B C27B C28B C29B 178.0(7)
C27B C28B C29B C30B -1.1(10)
C27B C28B C29B C32B 178.2(7)
C28B C29B C30B C25B -0.9(11)
C32B C29B C30B C25B 179.8(6)
C26B C25B C30B C29B 2.9(10)
B1B C25B C30B C29B -177.6(6)
C26B C27B C31B F21B 98.0(9)
C28B C27B C31B F21B -79.1(9)
C26B C27B C31B F19B -21.6(11)
C28B C27B C31B F19B 161.3(7)
C26B C27B C31B F20B -141.2(8)
C28B C27B C31B F20B 41.7(11)
C28B C29B C32B F24B 42.7(10)
C30B C29B C32B F24B -138.0(7)
C28B C29B C32B F22B 162.7(7)
C30B C29B C32B F22B -18.0(10)
C28B C29B C32B F23B -77.7(9)
C30B C29B C32B F23B 101.5(8)
C22B C17B B1B C9B -106.0(7)
C18B C17B B1B C9B 72.4(8)
C22B C17B B1B C25B 12.9(9)
C18B C17B B1B C25B -168.7(6)
C22B C17B B1B C1B 134.5(7)
C18B C17B B1B C1B -47.1(7)
C10B C9B B1B C17B -163.8(6)
C14B C9B B1B C17B 21.1(9)
C10B C9B B1B C25B 75.6(8)
C14B C9B B1B C25B -99.5(7)
C10B C9B B1B C1B -46.4(8)
C14B C9B B1B C1B 138.5(6)
C26B C25B B1B C17B 54.8(8)
C30B C25B B1B C17B -124.6(6)
C26B C25B B1B C9B 175.2(6)
C30B C25B B1B C9B -4.2(9)
C26B C25B B1B C1B -63.8(8)
C30B C25B B1B C1B 116.8(7)
C6B C1B B1B C17B 103.0(7)
C2B C1B B1B C17B -74.3(8)
C6B C1B B1B C9B -16.6(8)
C2B C1B B1B C9B 166.1(6)
C6B C1B B1B C25B -136.2(6)
C2B C1B B1B C25B 46.5(8)
C4S C3S C2S C1S -177(2)
C2S C3S C4S C5S -173.5(19)
